data_4130704
loop_
_publ_author_name
'Lautrette, Guillaume'
'Wicher, Barbara'
'Kauffmann, Brice'
'Ferrand, Yann'
'Huc, Ivan'

_publ_section_title
;
 Iterative Evolution of an Abiotic Foldamer Sequence for the Recognition
 of Guest Molecules with Atomic Precision.
;
_journal_issue 32
_journal_name_full 'Journal of the American Chemical Society'
_journal_page_first 10314
_journal_page_last 10322
_journal_paper_doi 10.1021/jacs.6b05913
_journal_volume 138
_journal_year 2016
_chemical_formula_moiety 'C164 H152 F2 N32 O26, C4 H6 O6, 8.69(C H Cl3), 2.03(H2 O)'
_chemical_formula_sum 'C176.69 H170.65 Cl26.07 F2 N32 O34.03'
_chemical_formula_weight 4249.19
_space_group_crystal_system monoclinic
_space_group_IT_number 15
_space_group_name_Hall '-C 2yc'
_space_group_name_H-M_alt 'C 1 2/c 1'
_atom_sites_solution_hydrogens geom
_audit_creation_method SHELXL-2014/7
_cell_angle_alpha 90
_cell_angle_beta 119.95(3)
_cell_angle_gamma 90
_cell_formula_units_Z 8
_cell_length_a 50.200(10)
_cell_length_b 20.650(4)
_cell_length_c 44.500(9)
_cell_measurement_reflns_used 5760
_cell_measurement_temperature 130(2)
_cell_measurement_theta_max 60.2
_cell_measurement_theta_min 18.7
_cell_volume 39970(18)
_computing_cell_refinement
;
CrystalClear-SM Expert 2.1 b32 (Rigaku, 2014)
;
_computing_data_collection
;
CrystalClear-SM Expert 2.1 b32 (Rigaku, 2014)
;
_computing_data_reduction
;
CrystalClear-SM Expert 2.1 b32 (Rigaku, 2014)
;
_computing_publication_material 'SHELXL-2014/7 (Sheldrick, 2014)'
_computing_structure_refinement 'SHELXL-2014/7 (Sheldrick, 2014)'
_computing_structure_solution 'SHELXD (Sheldrick, 2014)'
_diffrn_ambient_temperature 130(2)
_diffrn_detector_area_resol_mean 5.8140
_diffrn_measured_fraction_theta_full 0.977
_diffrn_measured_fraction_theta_max 0.976
_diffrn_measurement_device_type 'partial chi'
_diffrn_measurement_method \w-scans
_diffrn_radiation_type CuK\a
_diffrn_radiation_wavelength 1.54178
_diffrn_reflns_av_R_equivalents 0.0997
_diffrn_reflns_av_unetI/netI 0.0688
_diffrn_reflns_Laue_measured_fraction_full 0.977
_diffrn_reflns_Laue_measured_fraction_max 0.976
_diffrn_reflns_limit_h_max 60
_diffrn_reflns_limit_h_min -60
_diffrn_reflns_limit_k_max 24
_diffrn_reflns_limit_k_min -22
_diffrn_reflns_limit_l_max 53
_diffrn_reflns_limit_l_min -53
_diffrn_reflns_number 133046
_diffrn_reflns_point_group_measured_fraction_full 0.977
_diffrn_reflns_point_group_measured_fraction_max 0.976
_diffrn_reflns_theta_full 67.679
_diffrn_reflns_theta_max 68.242
_diffrn_reflns_theta_min 2.368
_diffrn_source 'Rigaku MM007 rotating anode'
_exptl_absorpt_coefficient_mu 3.914
_exptl_absorpt_correction_T_max 1.000
_exptl_absorpt_correction_T_min 0.435
_exptl_absorpt_correction_type multi-scan
_exptl_absorpt_process_details
;
CrystalClear-SM Expert 1.36 (Rigaku, 2012)
;
_exptl_crystal_colour yellow
_exptl_crystal_density_diffrn 1.412
_exptl_crystal_description needle
_exptl_crystal_F_000 17506
_exptl_crystal_size_max 0.400
_exptl_crystal_size_mid 0.050
_exptl_crystal_size_min 0.030
_refine_diff_density_max 1.419
_refine_diff_density_min -0.859
_refine_diff_density_rms 0.140
_refine_ls_extinction_method none
_refine_ls_goodness_of_fit_ref 1.263
_refine_ls_hydrogen_treatment constr
_refine_ls_matrix_type full
_refine_ls_number_parameters 2546
_refine_ls_number_reflns 35711
_refine_ls_number_restraints 56
_refine_ls_restrained_S_all 1.264
_refine_ls_R_factor_all 0.1448
_refine_ls_R_factor_gt 0.1189
_refine_ls_shift/su_max 0.001
_refine_ls_shift/su_mean 0.000
_refine_ls_structure_factor_coef Fsqd
_refine_ls_weighting_details 'w=1/[\s^2^(Fo^2^)+(0.2000P)^2^] where P=(Fo^2^+2Fc^2^)/3'
_refine_ls_weighting_scheme calc
_refine_ls_wR_factor_gt 0.3267
_refine_ls_wR_factor_ref 0.3453
_reflns_Friedel_coverage 0.000
_reflns_number_gt 23524
_reflns_number_total 35711
_reflns_threshold_expression 'I > 2\s(I)'
_cod_data_source_file ja6b05913_si_003.cif
_cod_data_source_block 5_tar
_cod_original_cell_volume 39970(17)
_cod_original_sg_symbol_H-M 'C 2/c'
_cod_database_code 4130704
_shelx_shelxl_version_number 2014/7
_shelx_space_group_comment
;
The symmetry employed for this shelxl refinement is uniquely defined
by the following loop, which should always be used as a source of
symmetry information in preference to the above space-group names.
They are only intended as comments.
;
_shelx_estimated_absorpt_t_min 0.304
_shelx_estimated_absorpt_t_max 0.892

loop_
_space_group_symop_operation_xyz
'x, y, z'
'-x, y, -z+1/2'
'x+1/2, y+1/2, z'
'-x+1/2, y+1/2, -z+1/2'
'-x, -y, -z'
'x, -y, z-1/2'
'-x+1/2, -y+1/2, -z'
'x+1/2, -y+1/2, z-1/2'

loop_
_atom_site_label
_atom_site_type_symbol
_atom_site_fract_x
_atom_site_fract_y
_atom_site_fract_z
_atom_site_U_iso_or_equiv
_atom_site_adp_type
_atom_site_occupancy
_atom_site_site_symmetry_order
_atom_site_calc_flag
_atom_site_refinement_flags_posn
_atom_site_refinement_flags_adp
_atom_site_refinement_flags_occupancy
_atom_site_disorder_assembly
_atom_site_disorder_group
C4F C 0.36865(10) 0.7323(2) 0.43554(12) 0.0409(10) Uani 1 1 d . . . . .
C3F C 0.34198(10) 0.6918(2) 0.43289(11) 0.0406(10) Uani 1 1 d . . . . .
H3F H 0.3226 0.7098 0.4133 0.049 Uiso 1 1 calc R U . . .
C2F C 0.34561(11) 0.6216(2) 0.42267(12) 0.0423(10) Uani 1 1 d . . . . .
H2FA H 0.3518 0.6254 0.4046 0.051 Uiso 1 1 calc R U . . .
C1F C 0.31331(12) 0.5897(2) 0.40497(13) 0.0449(11) Uani 1 1 d . . . . .
O3F O 0.36966(8) 0.74959(17) 0.40977(9) 0.0482(8) Uani 1 1 d . . . . .
O4F O 0.39035(7) 0.74509(16) 0.46724(8) 0.0440(7) Uani 1 1 d . . . . .
H4F H 0.4029 0.7713 0.4667 0.066 Uiso 1 1 calc R U . . .
O1F O 0.29360(8) 0.60215(19) 0.37607(9) 0.0553(9) Uani 1 1 d . . . . .
O2F O 0.30998(8) 0.54788(17) 0.42559(9) 0.0519(8) Uani 1 1 d . . . . .
H2F H 0.2929 0.5291 0.4144 0.078 Uiso 1 1 calc R U . . .
O6F O 0.33889(8) 0.69275(17) 0.46230(8) 0.0480(8) Uani 1 1 d . . . . .
H6F H 0.3563 0.6905 0.4801 0.072 Uiso 1 1 calc R U . . .
O5F O 0.36887(8) 0.58783(17) 0.45029(9) 0.0492(8) Uani 1 1 d . . . . .
H5F H 0.3637 0.5806 0.4652 0.074 Uiso 1 1 calc R U . . .
F1 F 0.41025(5) 0.62551(13) 0.42957(6) 0.0413(6) Uani 1 1 d . . . . .
F2 F 0.27622(5) 0.68954(12) 0.42008(7) 0.0412(6) Uani 1 1 d . . . . .
C1A C 0.42484(15) 0.5675(3) 0.29842(17) 0.0667(15) Uani 1 1 d . . . . .
C2A C 0.42328(19) 0.6032(4) 0.27197(18) 0.082(2) Uani 1 1 d . . . . .
H2A H 0.4069 0.5969 0.2489 0.098 Uiso 1 1 calc R U . . .
C3A C 0.4462(3) 0.6498(5) 0.2791(2) 0.105(3) Uani 1 1 d . . . . .
H3A H 0.4450 0.6761 0.2609 0.126 Uiso 1 1 calc R U . . .
C4A C 0.4699(2) 0.6572(5) 0.3120(2) 0.101(3) Uani 1 1 d . . . . .
H4A H 0.4857 0.6873 0.3163 0.121 Uiso 1 1 calc R U . . .
C5A C 0.47171(17) 0.6220(4) 0.3395(2) 0.0763(18) Uani 1 1 d . . . . .
C6A C 0.49760(15) 0.6270(4) 0.37416(18) 0.0706(17) Uani 1 1 d . . . . .
C7A C 0.49734(13) 0.5928(3) 0.40063(17) 0.0590(14) Uani 1 1 d . . . . .
H7A H 0.5143 0.5941 0.4236 0.071 Uiso 1 1 calc R U . . .
C8A C 0.47101(11) 0.5558(2) 0.39228(14) 0.0497(12) Uani 1 1 d . . . . .
C9A C 0.44831(14) 0.5773(3) 0.33398(15) 0.0605(14) Uani 1 1 d . . . . .
C10A C 0.43104(11) 0.4780(2) 0.43541(13) 0.0452(11) Uani 1 1 d . . . . .
C11A C 0.45037(11) 0.4585(3) 0.46917(14) 0.0506(12) Uani 1 1 d . . . . .
H11A H 0.4719 0.4653 0.4796 0.061 Uiso 1 1 calc R U . . .
C12A C 0.43840(12) 0.4291(3) 0.48782(15) 0.0547(13) Uani 1 1 d . . . . .
H12A H 0.4520 0.4166 0.5111 0.066 Uiso 1 1 calc R U . . .
C13A C 0.40738(12) 0.4172(3) 0.47376(14) 0.0533(12) Uani 1 1 d . . . . .
H13A H 0.3999 0.3964 0.4872 0.064 Uiso 1 1 calc R U . . .
C14A C 0.38669(11) 0.4364(2) 0.43906(14) 0.0481(11) Uani 1 1 d . . . . .
C15A C 0.35458(11) 0.4235(2) 0.42188(14) 0.0468(11) Uani 1 1 d . . . . .
C16A C 0.33591(11) 0.4450(2) 0.38850(14) 0.0490(12) Uani 1 1 d . . . . .
H16A H 0.3144 0.4369 0.3767 0.059 Uiso 1 1 calc R U . . .
C17A C 0.34933(10) 0.4790(2) 0.37244(13) 0.0467(11) Uani 1 1 d . . . . .
C18A C 0.39827(11) 0.4686(2) 0.41998(13) 0.0469(11) Uani 1 1 d . . . . .
C19A C 0.33416(11) 0.5718(3) 0.29207(13) 0.0520(13) Uani 1 1 d . . . . .
C20A C 0.30972(12) 0.5487(3) 0.26168(15) 0.0623(15) Uani 1 1 d . . . . .
H20A H 0.2975 0.5138 0.2620 0.075 Uiso 1 1 calc R U . . .
C21A C 0.30317(14) 0.5781(4) 0.22989(14) 0.0705(18) Uani 1 1 d . . . . .
H21A H 0.2863 0.5627 0.2089 0.085 Uiso 1 1 calc R U . . .
C22A C 0.32046(14) 0.6279(4) 0.22873(14) 0.0699(18) Uani 1 1 d . . . . .
H22A H 0.3156 0.6462 0.2070 0.084 Uiso 1 1 calc R U . . .
C23A C 0.34562(13) 0.6528(3) 0.25962(13) 0.0606(15) Uani 1 1 d . . . . .
C24A C 0.36508(14) 0.7048(3) 0.26099(14) 0.0613(15) Uani 1 1 d . . . . .
C25A C 0.38834(14) 0.7254(3) 0.29224(14) 0.0555(13) Uani 1 1 d . . . . .
H25A H 0.4010 0.7608 0.2936 0.067 Uiso 1 1 calc R U . . .
C26A C 0.39318(11) 0.6933(3) 0.32225(12) 0.0467(11) Uani 1 1 d . . . . .
C27A C 0.35221(11) 0.6242(3) 0.29179(12) 0.0471(11) Uani 1 1 d . . . . .
C28A C 0.44466(10) 0.6849(2) 0.41887(12) 0.0406(10) Uani 1 1 d . . . . .
C29A C 0.43827(9) 0.6539(2) 0.44221(11) 0.0374(9) Uani 1 1 d . . . . .
C30A C 0.45906(10) 0.6503(2) 0.47787(12) 0.0413(10) Uani 1 1 d . . . . .
C31A C 0.48825(11) 0.6774(2) 0.48996(13) 0.0467(11) Uani 1 1 d . . . . .
H31A H 0.5033 0.6749 0.5138 0.056 Uiso 1 1 calc R U . . .
C32A C 0.49493(11) 0.7080(3) 0.46685(13) 0.0494(12) Uani 1 1 d . . . . .
H32A H 0.5148 0.7265 0.4755 0.059 Uiso 1 1 calc R U . . .
C33A C 0.47381(11) 0.7130(2) 0.43138(13) 0.0460(11) Uani 1 1 d . . . . .
H33A H 0.4790 0.7348 0.4162 0.055 Uiso 1 1 calc R U . . .
C34A C 0.44721(12) 0.5763(2) 0.54749(12) 0.0467(11) Uani 1 1 d . . . . .
C35A C 0.46365(13) 0.5626(3) 0.58320(12) 0.0548(14) Uani 1 1 d . . . . .
H35A H 0.4845 0.5751 0.5973 0.066 Uiso 1 1 calc R U . . .
C36A C 0.44827(16) 0.5305(3) 0.59664(14) 0.0658(17) Uani 1 1 d . . . . .
C37A C 0.41702(14) 0.5108(3) 0.57477(13) 0.0563(14) Uani 1 1 d . . . . .
C38A C 0.39859(18) 0.4771(3) 0.58534(15) 0.0659(17) Uani 1 1 d . . . . .
H38A H 0.4073 0.4633 0.6088 0.079 Uiso 1 1 calc R U . . .
C39A C 0.36881(17) 0.4641(3) 0.56272(16) 0.0624(15) Uani 1 1 d . . . . .
H39A H 0.3566 0.4405 0.5698 0.075 Uiso 1 1 calc R U . . .
C40A C 0.35600(14) 0.4868(2) 0.52768(14) 0.0537(13) Uani 1 1 d . . . . .
C41A C 0.40261(13) 0.5296(2) 0.53884(12) 0.0487(12) Uani 1 1 d . . . . .
C42A C 0.27138(14) 0.4488(3) 0.47122(18) 0.0593(14) Uani 1 1 d . . . . .
C43A C 0.2437(2) 0.4216(3) 0.4687(2) 0.079(2) Uani 1 1 d . . . . .
H43A H 0.2436 0.4063 0.4888 0.095 Uiso 1 1 calc R U . . .
C44A C 0.21800(17) 0.4186(3) 0.4368(3) 0.078(2) Uani 1 1 d . . . . .
C45A C 0.21904(15) 0.4417(3) 0.4077(2) 0.0670(17) Uani 1 1 d . . . . .
C46A C 0.19381(15) 0.4420(3) 0.3732(2) 0.0742(19) Uani 1 1 d . . . . .
H46A H 0.1748 0.4230 0.3683 0.089 Uiso 1 1 calc R U . . .
C47A C 0.19664(15) 0.4687(3) 0.3478(2) 0.0740(19) Uani 1 1 d . . . . .
H47A H 0.1797 0.4696 0.3248 0.089 Uiso 1 1 calc R U . . .
C48A C 0.22588(12) 0.4964(3) 0.35551(17) 0.0592(14) Uani 1 1 d . . . . .
C49A C 0.24696(13) 0.4695(3) 0.41339(18) 0.0581(14) Uani 1 1 d . . . . .
N1A N 0.40138(13) 0.5174(3) 0.28904(14) 0.0697(14) Uani 1 1 d . . . . .
N2A N 0.44724(10) 0.5465(2) 0.36023(12) 0.0529(10) Uani 1 1 d . . . . .
N3A N 0.37959(8) 0.4910(2) 0.38680(10) 0.0447(9) Uani 1 1 d . . . . .
N4A N 0.37624(9) 0.6445(2) 0.32282(10) 0.0460(9) Uani 1 1 d . . . . .
N5A N 0.41823(10) 0.5614(2) 0.52565(10) 0.0458(9) Uani 1 1 d . . . . .
N6A N 0.37225(10) 0.5176(2) 0.51638(10) 0.0471(9) Uani 1 1 d . . . . .
N7A N 0.27297(11) 0.4722(2) 0.44506(14) 0.0557(11) Uani 1 1 d . . . . .
N8A N 0.24992(10) 0.4963(2) 0.38700(13) 0.0521(10) Uani 1 1 d . . . . .
O1AA O 0.4067(3) 0.4698(7) 0.3038(3) 0.099(4) Uiso 0.506(15) 1 d . . P A 1
O1A O 0.3770(2) 0.5230(5) 0.2589(2) 0.071(3) Uiso 0.506(15) 1 d . . P A 1
O2AA O 0.3932(4) 0.4922(7) 0.2626(4) 0.111(5) Uiso 0.494(15) 1 d . . P A 2
O2A O 0.39375(19) 0.4968(4) 0.3106(2) 0.056(3) Uiso 0.494(15) 1 d . . P A 2
C1B C 0.21930(12) 0.5597(3) 0.27270(15) 0.0580(14) Uani 1 1 d . . . . .
C2B C 0.20103(13) 0.5506(3) 0.23651(17) 0.0661(17) Uani 1 1 d . . . . .
H2B H 0.1835 0.5231 0.2275 0.079 Uiso 1 1 calc R U . . .
C3B C 0.20847(13) 0.5809(3) 0.21475(16) 0.0666(16) Uani 1 1 d . . . . .
H3B H 0.1969 0.5741 0.1904 0.080 Uiso 1 1 calc R U . . .
C4B C 0.23372(12) 0.6226(3) 0.22912(15) 0.0593(14) Uani 1 1 d . . . . .
H4B H 0.2396 0.6450 0.2147 0.071 Uiso 1 1 calc R U . . .
C5B C 0.25036(12) 0.6311(3) 0.26547(14) 0.0527(13) Uani 1 1 d . . . . .
C6B C 0.27619(11) 0.6780(3) 0.28058(12) 0.0473(11) Uani 1 1 d . . . . .
C7B C 0.29702(11) 0.6845(2) 0.31653(12) 0.0458(11) Uani 1 1 d . . . . .
H7B H 0.2955 0.6580 0.3331 0.055 Uiso 1 1 calc R U . . .
C8B C 0.31951(11) 0.7308(2) 0.32652(12) 0.0454(11) Uani 1 1 d . . . . .
H8B H 0.3345 0.7366 0.3503 0.055 Uiso 1 1 calc R U . . .
C9B C 0.31988(11) 0.7689(3) 0.30120(12) 0.0458(11) Uani 1 1 d . . . . .
C10B C 0.34244(11) 0.8222(3) 0.30771(12) 0.0464(11) Uani 1 1 d . . . . .
C11B C 0.33746(12) 0.8650(3) 0.28127(13) 0.0511(12) Uani 1 1 d . . . . .
H11B H 0.3192 0.8620 0.2594 0.061 Uiso 1 1 calc R U . . .
C12B C 0.35886(13) 0.9115(3) 0.28688(14) 0.0567(13) Uani 1 1 d . . . . .
H12B H 0.3560 0.9405 0.2689 0.068 Uiso 1 1 calc R U . . .
C13B C 0.38497(13) 0.9151(3) 0.31959(14) 0.0536(12) Uani 1 1 d . . . . .
H13B H 0.4004 0.9467 0.3245 0.064 Uiso 1 1 calc R U . . .
C14B C 0.38800(11) 0.8720(2) 0.34481(13) 0.0471(11) Uani 1 1 d . . . . .
N1B N 0.24365(9) 0.5992(2) 0.28697(12) 0.0505(10) Uani 1 1 d . . . . .
N2B N 0.27791(10) 0.7156(2) 0.25694(11) 0.0546(11) Uani 1 1 d . . . . .
N3B N 0.29957(10) 0.7610(2) 0.26700(11) 0.0523(10) Uani 1 1 d . . . . .
N4B N 0.36752(9) 0.8262(2) 0.33992(10) 0.0438(9) Uani 1 1 d . . . . .
C1C C 0.44227(11) 0.8470(2) 0.44100(12) 0.0441(10) Uani 1 1 d . . . . .
C2C C 0.47091(11) 0.8779(3) 0.45077(13) 0.0473(11) Uani 1 1 d . . . . .
H2C H 0.4744 0.8981 0.4339 0.057 Uiso 1 1 calc R U . . .
C3C C 0.49318(11) 0.8778(2) 0.48505(13) 0.0468(11) Uani 1 1 d . . . . .
H3C H 0.5122 0.8991 0.4920 0.056 Uiso 1 1 calc R U . . .
C4C C 0.48844(11) 0.8469(2) 0.50988(13) 0.0435(10) Uani 1 1 d . . . . .
C5C C 0.50991(11) 0.8450(2) 0.54604(12) 0.0466(11) Uani 1 1 d . . . . .
C6C C 0.50145(11) 0.8163(3) 0.56789(12) 0.0483(11) Uani 1 1 d . . . . .
H6C H 0.5150 0.8157 0.5923 0.058 Uiso 1 1 calc R U . . .
C7C C 0.47202(11) 0.7877(2) 0.55303(12) 0.0428(10) Uani 1 1 d . . . . .
C8C C 0.45931(10) 0.8176(2) 0.49795(12) 0.0400(10) Uani 1 1 d . . . . .
C9C C 0.41445(11) 0.7026(2) 0.57006(12) 0.0437(10) Uani 1 1 d . . . . .
C10C C 0.42719(12) 0.6825(3) 0.60538(12) 0.0487(12) Uani 1 1 d . . . . .
H10C H 0.4479 0.6920 0.6221 0.058 Uiso 1 1 calc R U . . .
C11C C 0.40863(12) 0.6493(3) 0.61426(13) 0.0497(12) Uani 1 1 d . . . . .
H11C H 0.4165 0.6348 0.6374 0.060 Uiso 1 1 calc R U . . .
C12C C 0.37736(11) 0.6363(2) 0.58875(12) 0.0447(11) Uani 1 1 d . . . . .
C13C C 0.35673(12) 0.5989(3) 0.59457(12) 0.0483(12) Uani 1 1 d . . . . .
C14C C 0.32706(12) 0.5907(2) 0.56857(13) 0.0466(11) Uani 1 1 d . . . . .
H14C H 0.3128 0.5665 0.5721 0.056 Uiso 1 1 calc R U . . .
C15C C 0.31839(11) 0.6195(2) 0.53613(12) 0.0427(10) Uani 1 1 d . . . . .
C16C C 0.36676(11) 0.6610(2) 0.55464(12) 0.0409(10) Uani 1 1 d . . . . .
C17C C 0.25178(10) 0.6316(2) 0.44507(12) 0.0392(9) Uani 1 1 d . . . . .
C18C C 0.22461(11) 0.6018(2) 0.44019(13) 0.0442(10) Uani 1 1 d . . . . .
H18C H 0.2239 0.5838 0.4594 0.053 Uiso 1 1 calc R U . . .
C19C C 0.19895(11) 0.5989(2) 0.40732(14) 0.0466(11) Uani 1 1 d . . . . .
H19C H 0.1811 0.5774 0.4045 0.056 Uiso 1 1 calc R U . . .
C20C C 0.19823(10) 0.6261(2) 0.37843(13) 0.0426(10) Uani 1 1 d . . . . .
H20C H 0.1803 0.6237 0.3562 0.051 Uiso 1 1 calc R U . . .
C21C C 0.22509(10) 0.6574(2) 0.38308(12) 0.0387(9) Uani 1 1 d . . . . .
C22C C 0.25059(10) 0.6588(2) 0.41591(12) 0.0380(9) Uani 1 1 d . . . . .
C23C C 0.21566(11) 0.7332(2) 0.30122(12) 0.0424(10) Uani 1 1 d . . . . .
C24C C 0.19660(11) 0.7314(2) 0.26510(13) 0.0455(11) Uani 1 1 d . . . . .
H24C H 0.1800 0.7017 0.2545 0.055 Uiso 1 1 calc R U . . .
C25C C 0.20273(11) 0.7742(2) 0.24541(13) 0.0460(11) Uani 1 1 d . . . . .
C26C C 0.22783(11) 0.8179(2) 0.26229(13) 0.0447(10) Uani 1 1 d . . . . .
C27C C 0.23482(12) 0.8649(3) 0.24426(14) 0.0512(12) Uani 1 1 d . . . . .
H27C H 0.2228 0.8677 0.2197 0.061 Uiso 1 1 calc R U . . .
C28C C 0.25904(12) 0.9067(3) 0.26217(14) 0.0511(12) Uani 1 1 d . . . . .
H28C H 0.2634 0.9384 0.2497 0.061 Uiso 1 1 calc R U . . .
C29C C 0.27743(12) 0.9039(2) 0.29822(14) 0.0482(11) Uani 1 1 d . . . . .
H29C H 0.2944 0.9324 0.3099 0.058 Uiso 1 1 calc R U . . .
C30C C 0.27078(11) 0.8589(2) 0.31697(13) 0.0426(10) Uani 1 1 d . . . . .
C31C C 0.24573(10) 0.8149(2) 0.29916(13) 0.0419(10) Uani 1 1 d . . . . .
C32C C 0.32062(11) 0.8749(2) 0.41404(13) 0.0448(10) Uani 1 1 d . . . . .
C33C C 0.35006(12) 0.8920(2) 0.44060(14) 0.0477(11) Uani 1 1 d . . . . .
H33C H 0.3647 0.9102 0.4354 0.057 Uiso 1 1 calc R U . . .
C34C C 0.35732(11) 0.8819(2) 0.47439(13) 0.0462(11) Uani 1 1 d . . . . .
C35C C 0.33469(11) 0.8547(2) 0.48138(13) 0.0465(11) Uani 1 1 d . . . . .
C36C C 0.34048(13) 0.8407(3) 0.51491(14) 0.0523(12) Uani 1 1 d . . . . .
H36C H 0.3604 0.8474 0.5344 0.063 Uiso 1 1 calc R U . . .
C37C C 0.31713(13) 0.8172(3) 0.51942(14) 0.0538(12) Uani 1 1 d . . . . .
H37C H 0.3214 0.8072 0.5422 0.065 Uiso 1 1 calc R U . . .
C38C C 0.28723(13) 0.8074(3) 0.49161(15) 0.0530(12) Uani 1 1 d . . . . .
H38C H 0.2716 0.7915 0.4957 0.064 Uiso 1 1 calc R U . . .
C39C C 0.28075(12) 0.8213(2) 0.45805(14) 0.0466(11) Uani 1 1 d . . . . .
C40C C 0.30498(11) 0.8425(2) 0.45219(13) 0.0441(10) Uani 1 1 d . . . . .
C41C C 0.19666(12) 0.8006(3) 0.39025(14) 0.0500(12) Uani 1 1 d . . . . .
C42C C 0.17020(13) 0.7690(3) 0.38533(16) 0.0552(13) Uani 1 1 d . . . . .
H42C H 0.1699 0.7477 0.4041 0.066 Uiso 1 1 calc R U . . .
C43C C 0.14465(13) 0.7691(3) 0.35302(17) 0.0615(14) Uani 1 1 d . . . . .
C44C C 0.14551(15) 0.8052(3) 0.32600(17) 0.0660(15) Uani 1 1 d . . . . .
C45C C 0.11995(19) 0.8090(4) 0.2915(2) 0.088(2) Uani 1 1 d . . . . .
H45C H 0.1014 0.7871 0.2860 0.105 Uiso 1 1 calc R U . . .
C46C C 0.1216(2) 0.8427(4) 0.2667(2) 0.093(2) Uani 1 1 d . . . . .
H46C H 0.1043 0.8440 0.2439 0.111 Uiso 1 1 calc R U . . .
C47C C 0.14869(18) 0.8764(4) 0.27408(18) 0.0790(19) Uani 1 1 d . . . . .
H47C H 0.1497 0.8995 0.2562 0.095 Uiso 1 1 calc R U . . .
C48C C 0.17385(15) 0.8757(3) 0.30742(17) 0.0643(15) Uani 1 1 d . . . . .
C49C C 0.17378(13) 0.8385(3) 0.33450(15) 0.0565(13) Uani 1 1 d . . . . .
N1C N 0.43685(8) 0.81768(19) 0.46388(10) 0.0411(8) Uani 1 1 d . . . . .
N2C N 0.45142(9) 0.78806(19) 0.51938(10) 0.0429(9) Uani 1 1 d . . . . .
N3C N 0.38527(9) 0.69267(19) 0.54577(10) 0.0411(8) Uani 1 1 d . . . . .
N4C N 0.33701(9) 0.65241(19) 0.52852(10) 0.0418(8) Uani 1 1 d . . . . .
N5C N 0.23929(8) 0.77280(18) 0.31843(10) 0.0400(8) Uani 1 1 d . . . . .
N6C N 0.29806(9) 0.85174(19) 0.41873(11) 0.0434(9) Uani 1 1 d . . . . .
N7C N 0.19924(10) 0.8350(2) 0.36676(12) 0.0524(10) Uani 1 1 d . . . . .
N8C N 0.19917(12) 0.9177(3) 0.31426(15) 0.0672(14) Uani 1 1 d . . . . .
O1C O 0.20547(13) 0.9249(3) 0.29109(14) 0.0877(16) Uani 1 1 d . . . . .
O2C O 0.21277(14) 0.9451(3) 0.34163(15) 0.0970(17) Uani 1 1 d . . . . .
C1D C 0.46950(11) 0.5257(2) 0.42204(14) 0.0494(12) Uani 1 1 d . . . . .
C2D C 0.32913(11) 0.5020(3) 0.33542(14) 0.0532(13) Uani 1 1 d . . . . .
C3D C 0.41993(11) 0.7151(2) 0.35662(12) 0.0444(11) Uani 1 1 d . . . . .
C4D C 0.46434(11) 0.6142(2) 0.53343(12) 0.0471(11) Uani 1 1 d . . . . .
C5D C 0.30099(16) 0.4524(3) 0.50592(18) 0.0626(15) Uani 1 1 d . . . . .
C6D C 0.21021(13) 0.5237(3) 0.29535(17) 0.0626(15) Uani 1 1 d . . . . .
C7D C 0.41679(13) 0.8782(3) 0.37945(13) 0.0522(12) Uani 1 1 d . . . . .
C8D C 0.46191(11) 0.7539(2) 0.57585(13) 0.0463(11) Uani 1 1 d . . . . .
C9D C 0.28575(11) 0.6089(2) 0.50708(13) 0.0444(11) Uani 1 1 d . . . . .
C10D C 0.20755(11) 0.6875(2) 0.32204(12) 0.0421(10) Uani 1 1 d . . . . .
C11D C 0.31286(11) 0.8856(2) 0.37694(13) 0.0462(11) Uani 1 1 d . . . . .
C12D C 0.22462(12) 0.7966(3) 0.42628(15) 0.0492(12) Uani 1 1 d . . . . .
N1D N 0.44057(9) 0.5066(2) 0.41374(11) 0.0472(9) Uani 1 1 d . . . . .
H1D H 0.4261 0.5129 0.3921 0.057 Uiso 1 1 calc R U . . .
N2D N 0.34362(9) 0.5443(2) 0.32515(11) 0.0502(10) Uani 1 1 d . . . . .
H2D H 0.3619 0.5569 0.3417 0.060 Uiso 1 1 calc R U . . .
N3D N 0.42154(9) 0.6821(2) 0.38371(10) 0.0431(9) Uani 1 1 d . . . . .
H3D H 0.4062 0.6554 0.3788 0.052 Uiso 1 1 calc R U . . .
N4D N 0.44869(9) 0.6183(2) 0.49804(10) 0.0439(9) Uani 1 1 d . . . . .
H4D H 0.4306 0.5994 0.4869 0.053 Uiso 1 1 calc R U . . .
N5D N 0.32493(12) 0.4778(2) 0.50277(13) 0.0551(11) Uani 1 1 d . . . . .
H5D H 0.3199 0.4904 0.4817 0.066 Uiso 1 1 calc R U . . .
N6D N 0.23014(10) 0.5255(2) 0.33033(13) 0.0574(11) Uani 1 1 d . . . . .
H6D H 0.2473 0.5473 0.3374 0.069 Uiso 1 1 calc R U . . .
N7D N 0.41797(9) 0.8449(2) 0.40681(10) 0.0443(9) Uani 1 1 d . . . . .
H7D H 0.4021 0.8203 0.4025 0.053 Uiso 1 1 calc R U . . .
N8D N 0.43178(9) 0.7347(2) 0.55822(10) 0.0449(9) Uani 1 1 d . . . . .
H8D H 0.4219 0.7441 0.5360 0.054 Uiso 1 1 calc R U . . .
N9D N 0.27950(9) 0.63623(19) 0.47680(10) 0.0413(8) Uani 1 1 d . . . . .
H9D H 0.2943 0.6593 0.4769 0.050 Uiso 1 1 calc R U . . .
N10D N 0.22747(8) 0.68996(18) 0.35671(10) 0.0386(8) Uani 1 1 d . . . . .
H10D H 0.2437 0.7148 0.3635 0.046 Uiso 1 1 calc R U . . .
N11D N 0.28674(9) 0.8548(2) 0.35332(11) 0.0452(9) Uani 1 1 d . . . . .
H11D H 0.2787 0.8284 0.3621 0.054 Uiso 1 1 calc R U . . .
N12D N 0.25126(10) 0.8170(2) 0.42841(11) 0.0486(10) Uani 1 1 d . . . . .
H12D H 0.2499 0.8290 0.4087 0.058 Uiso 1 1 calc R U . . .
O1D O 0.49256(8) 0.5219(2) 0.45075(10) 0.0584(9) Uani 1 1 d . . . . .
O2D O 0.30244(8) 0.4834(2) 0.31757(10) 0.0622(10) Uani 1 1 d . . . . .
O3D O 0.43801(9) 0.7564(2) 0.35849(10) 0.0584(9) Uani 1 1 d . . . . .
O4D O 0.48936(8) 0.63925(19) 0.55270(9) 0.0582(9) Uani 1 1 d . . . . .
O5D O 0.30296(12) 0.4341(2) 0.53304(13) 0.0734(12) Uani 1 1 d . . . . .
O6D O 0.18560(11) 0.4937(2) 0.28234(14) 0.0841(14) Uani 1 1 d . . . . .
O7D O 0.43728(10) 0.9145(2) 0.38227(10) 0.0679(11) Uani 1 1 d . . . . .
O8D O 0.47981(8) 0.7462(2) 0.60722(9) 0.0557(9) Uani 1 1 d . . . . .
O9D O 0.26760(8) 0.57615(18) 0.51175(10) 0.0531(8) Uani 1 1 d . . . . .
O10D O 0.18527(8) 0.65171(19) 0.30797(9) 0.0552(9) Uani 1 1 d . . . . .
O11D O 0.32939(8) 0.91945(18) 0.37007(9) 0.0534(8) Uani 1 1 d . . . . .
O12D O 0.22239(9) 0.77415(19) 0.45046(11) 0.0555(9) Uani 1 1 d . . . . .
C1E C 0.54877(17) 0.6672(4) 0.4129(2) 0.084(2) Uani 1 1 d . . . . .
H1EA H 0.5572 0.6228 0.4197 0.101 Uiso 1 1 calc R U . . .
H1EB H 0.5440 0.6837 0.4305 0.101 Uiso 1 1 calc R U . . .
C2E C 0.5724(3) 0.7112(6) 0.4110(3) 0.120(3) Uiso 1 1 d . . . . .
H2E H 0.5644 0.7563 0.4087 0.143 Uiso 1 1 calc R U . . .
C3E C 0.5763(3) 0.7003(6) 0.3798(3) 0.122(3) Uiso 1 1 d . . . . .
H3EA H 0.5918 0.7304 0.3806 0.183 Uiso 1 1 calc R U . . .
H3EB H 0.5830 0.6557 0.3799 0.183 Uiso 1 1 calc R U . . .
H3EC H 0.5566 0.7079 0.3585 0.183 Uiso 1 1 calc R U . . .
C4E C 0.6014(3) 0.7071(5) 0.4479(3) 0.113(3) Uiso 1 1 d . . . . .
H4EA H 0.5954 0.7151 0.4654 0.169 Uiso 1 1 calc R U . . .
H4EB H 0.6106 0.6640 0.4513 0.169 Uiso 1 1 calc R U . . .
H4EC H 0.6164 0.7398 0.4500 0.169 Uiso 1 1 calc R U . . .
C5E C 0.31381(12) 0.3637(3) 0.42300(15) 0.0544(13) Uani 1 1 d . . . . .
H5EA H 0.3097 0.3405 0.4016 0.065 Uiso 1 1 calc R U . . .
H5EB H 0.2988 0.3995 0.4165 0.065 Uiso 1 1 calc R U . . .
C6E C 0.31120(13) 0.3182(3) 0.44775(15) 0.0581(13) Uani 1 1 d . . . . .
H6E H 0.3165 0.3428 0.4694 0.070 Uiso 1 1 calc R U . . .
C7E C 0.33303(16) 0.2612(3) 0.4577(2) 0.080(2) Uani 1 1 d . . . . .
H7EA H 0.3305 0.2331 0.4738 0.120 Uiso 1 1 calc R U . . .
H7EB H 0.3285 0.2367 0.4368 0.120 Uiso 1 1 calc R U . . .
H7EC H 0.3543 0.2771 0.4689 0.120 Uiso 1 1 calc R U . . .
C8E C 0.27785(14) 0.2942(3) 0.43215(18) 0.0643(15) Uani 1 1 d . . . . .
H8EA H 0.2764 0.2645 0.4485 0.096 Uiso 1 1 calc R U . . .
H8EB H 0.2642 0.3312 0.4277 0.096 Uiso 1 1 calc R U . . .
H8EC H 0.2717 0.2715 0.4103 0.096 Uiso 1 1 calc R U . . .
C9E C 0.3763(2) 0.7846(4) 0.2302(2) 0.090(2) Uani 1 1 d . . . . .
H9EA H 0.3985 0.7766 0.2460 0.108 Uiso 1 1 calc R U . . .
H9EB H 0.3702 0.8233 0.2385 0.108 Uiso 1 1 calc R U . . .
C10E C 0.3698(3) 0.7962(6) 0.1918(4) 0.127(4) Uiso 1 1 d . . . . .
H10E H 0.3471 0.7997 0.1760 0.152 Uiso 1 1 calc R U . . .
C11E C 0.3812(4) 0.7413(7) 0.1803(4) 0.152(5) Uiso 1 1 d . . . . .
H11E H 0.3708 0.7015 0.1809 0.228 Uiso 1 1 calc R U . . .
H11F H 0.3770 0.7490 0.1566 0.228 Uiso 1 1 calc R U . . .
H11G H 0.4034 0.7367 0.1959 0.228 Uiso 1 1 calc R U . . .
C12E C 0.3841(4) 0.8602(7) 0.1920(4) 0.150(5) Uiso 1 1 d . . . . .
H12C H 0.3753 0.8941 0.1998 0.225 Uiso 1 1 calc R U . . .
H12E H 0.4063 0.8579 0.2077 0.225 Uiso 1 1 calc R U . . .
H12F H 0.3799 0.8703 0.1685 0.225 Uiso 1 1 calc R U . . .
C13E C 0.48966(19) 0.5414(5) 0.65501(16) 0.097(3) Uani 1 1 d . . . . .
H13C H 0.4902 0.5888 0.6522 0.117 Uiso 0.736(15) 1 calc R U P B 1
H13D H 0.5056 0.5212 0.6512 0.117 Uiso 0.736(15) 1 calc R U P B 1
H13E H 0.4913 0.5826 0.6447 0.117 Uiso 0.264(15) 1 calc R U P B 2
H13F H 0.5046 0.5113 0.6541 0.117 Uiso 0.264(15) 1 calc R U P B 2
C14E C 0.4951(3) 0.5248(6) 0.6913(3) 0.100(4) Uiso 0.736(15) 1 d D . P B 1
H14E H 0.4805 0.5547 0.6935 0.120 Uiso 0.736(15) 1 calc R U P B 1
C15E C 0.5259(3) 0.5546(7) 0.7162(4) 0.120(5) Uiso 0.736(15) 1 d D . P B 1
H15A H 0.5280 0.5960 0.7068 0.180 Uiso 0.736(15) 1 calc R U P B 1
H15B H 0.5272 0.5618 0.7387 0.180 Uiso 0.736(15) 1 calc R U P B 1
H15C H 0.5424 0.5253 0.7191 0.180 Uiso 0.736(15) 1 calc R U P B 1
C16E C 0.4875(6) 0.4603(8) 0.7012(7) 0.213(12) Uiso 0.736(15) 1 d D . P B 1
H16B H 0.4670 0.4464 0.6831 0.319 Uiso 0.736(15) 1 calc R U P B 1
H16C H 0.5028 0.4281 0.7037 0.319 Uiso 0.736(15) 1 calc R U P B 1
H16D H 0.4876 0.4647 0.7232 0.319 Uiso 0.736(15) 1 calc R U P B 1
C14G C 0.5017(3) 0.5549(8) 0.6917(3) 0.035(5) Uiso 0.264(15) 1 d D . P B 2
H14G H 0.5135 0.5958 0.6950 0.043 Uiso 0.264(15) 1 calc R U P B 2
C16G C 0.4763(3) 0.5768(9) 0.6983(5) 0.054(6) Uiso 0.264(15) 1 d D . P B 2
H16E H 0.4850 0.5856 0.7231 0.080 Uiso 0.264(15) 1 calc R U P B 2
H16F H 0.4669 0.6164 0.6850 0.080 Uiso 0.264(15) 1 calc R U P B 2
H16G H 0.4607 0.5428 0.6910 0.080 Uiso 0.264(15) 1 calc R U P B 2
C15G C 0.5248(6) 0.5131(15) 0.7210(6) 0.101(11) Uiso 0.264(15) 1 d D . P B 2
H15D H 0.5293 0.5321 0.7432 0.152 Uiso 0.264(15) 1 calc R U P B 2
H15E H 0.5162 0.4695 0.7189 0.152 Uiso 0.264(15) 1 calc R U P B 2
H15F H 0.5437 0.5104 0.7199 0.152 Uiso 0.264(15) 1 calc R U P B 2
C17E C 0.1835(2) 0.3885(4) 0.4566(3) 0.103(3) Uani 1 1 d D . . . .
H17A H 0.1911 0.4262 0.4724 0.124 Uiso 0.691(4) 1 calc R U P C 1
H17B H 0.1930 0.3486 0.4700 0.124 Uiso 0.691(4) 1 calc R U P C 1
H17C H 0.2004 0.3624 0.4747 0.124 Uiso 0.309(4) 1 calc R U P C 2
H17D H 0.1645 0.3622 0.4476 0.124 Uiso 0.309(4) 1 calc R U P C 2
C18E C 0.1465(2) 0.3843(5) 0.4369(3) 0.075(3) Uiso 0.691(4) 1 d D . P C 1
H18E H 0.1386 0.3476 0.4200 0.090 Uiso 0.691(4) 1 calc R U P C 1
C19E C 0.1396(3) 0.3741(5) 0.4661(3) 0.082(3) Uiso 0.691(4) 1 d D . P C 1
H19A H 0.1481 0.3325 0.4775 0.124 Uiso 0.691(4) 1 calc R U P C 1
H19B H 0.1488 0.4091 0.4831 0.124 Uiso 0.691(4) 1 calc R U P C 1
H19D H 0.1172 0.3740 0.4566 0.124 Uiso 0.691(4) 1 calc R U P C 1
C20E C 0.1334(5) 0.4484(8) 0.4193(5) 0.135(6) Uiso 0.691(4) 1 d D . P C 1
H20B H 0.1380 0.4547 0.4005 0.203 Uiso 0.691(4) 1 calc R U P C 1
H20D H 0.1111 0.4484 0.4097 0.203 Uiso 0.691(4) 1 calc R U P C 1
H20E H 0.1427 0.4835 0.4362 0.203 Uiso 0.691(4) 1 calc R U P C 1
C18G C 0.1791(12) 0.450(2) 0.4752(11) 0.171(19) Uiso 0.309(4) 1 d D . P C 2
H18G H 0.1985 0.4757 0.4845 0.205 Uiso 0.309(4) 1 calc R U P C 2
C19G C 0.1699(10) 0.449(2) 0.5041(9) 0.131(12) Uiso 0.309(4) 1 d D . P C 2
H19E H 0.1688 0.4935 0.5111 0.196 Uiso 0.309(4) 1 calc R U P C 2
H19F H 0.1498 0.4282 0.4951 0.196 Uiso 0.309(4) 1 calc R U P C 2
H19G H 0.1853 0.4247 0.5243 0.196 Uiso 0.309(4) 1 calc R U P C 2
C20G C 0.1533(9) 0.4896(18) 0.4436(8) 0.123(11) Uiso 0.309(4) 1 d D . P C 2
H20F H 0.1581 0.4914 0.4248 0.184 Uiso 0.309(4) 1 calc R U P C 2
H20G H 0.1333 0.4684 0.4353 0.184 Uiso 0.309(4) 1 calc R U P C 2
H20H H 0.1524 0.5337 0.4513 0.184 Uiso 0.309(4) 1 calc R U P C 2
C21E C 0.55929(12) 0.8820(3) 0.59244(13) 0.0560(13) Uani 1 1 d . . . . .
H21B H 0.5634 0.8403 0.6049 0.067 Uiso 1 1 calc R U . . .
H21C H 0.5507 0.9126 0.6025 0.067 Uiso 1 1 calc R U . . .
C22E C 0.58900(12) 0.9092(3) 0.59612(15) 0.0574(14) Uani 1 1 d . . . . .
H22E H 0.5981 0.8760 0.5875 0.069 Uiso 1 1 calc R U . . .
C23E C 0.61126(16) 0.9197(4) 0.63518(17) 0.0780(19) Uani 1 1 d . . . . .
H23A H 0.6139 0.8789 0.6476 0.117 Uiso 1 1 calc R U . . .
H23B H 0.6312 0.9342 0.6388 0.117 Uiso 1 1 calc R U . . .
H23C H 0.6028 0.9527 0.6440 0.117 Uiso 1 1 calc R U . . .
C24E C 0.58429(17) 0.9704(3) 0.57595(18) 0.0728(17) Uani 1 1 d . . . . .
H24A H 0.6041 0.9855 0.5793 0.109 Uiso 1 1 calc R U . . .
H24B H 0.5703 0.9620 0.5513 0.109 Uiso 1 1 calc R U . . .
H24D H 0.5755 1.0036 0.5841 0.109 Uiso 1 1 calc R U . . .
C25E C 0.34971(15) 0.5275(3) 0.63247(15) 0.0590(14) Uani 1 1 d . . . . .
H25B H 0.3419 0.4937 0.6142 0.071 Uiso 1 1 calc R U . . .
H25C H 0.3319 0.5506 0.6312 0.071 Uiso 1 1 calc R U . . .
C26E C 0.36854(18) 0.4964(4) 0.66794(18) 0.079(2) Uani 1 1 d . . . . .
H26E H 0.3752 0.5312 0.6859 0.095 Uiso 1 1 calc R U . . .
C27E C 0.3476(2) 0.4494(5) 0.6734(2) 0.097(3) Uani 1 1 d . . . . .
H27A H 0.3295 0.4727 0.6705 0.145 Uiso 1 1 calc R U . . .
H27B H 0.3411 0.4144 0.6563 0.145 Uiso 1 1 calc R U . . .
H27D H 0.3589 0.4311 0.6968 0.145 Uiso 1 1 calc R U . . .
C28E C 0.3963(2) 0.4637(5) 0.6720(3) 0.111(3) Uani 1 1 d . . . . .
H28A H 0.4077 0.4444 0.6951 0.167 Uiso 1 1 calc R U . . .
H28B H 0.3903 0.4297 0.6544 0.167 Uiso 1 1 calc R U . . .
H28D H 0.4094 0.4953 0.6690 0.167 Uiso 1 1 calc R U . . .
C29E C 0.15724(13) 0.7451(3) 0.19212(15) 0.0580(14) Uani 1 1 d . . . . .
H29A H 0.1472 0.7436 0.2064 0.070 Uiso 1 1 calc R U . . .
H29B H 0.1604 0.7001 0.1869 0.070 Uiso 1 1 calc R U . . .
C30E C 0.13759(14) 0.7818(3) 0.15911(16) 0.0665(16) Uani 1 1 d . . . . .
H30E H 0.1172 0.7597 0.1467 0.080 Uiso 1 1 calc R U . . .
C31E C 0.15051(19) 0.7831(4) 0.13491(19) 0.085(2) Uani 1 1 d . . . . .
H31B H 0.1367 0.8076 0.1140 0.127 Uiso 1 1 calc R U . . .
H31C H 0.1708 0.8038 0.1465 0.127 Uiso 1 1 calc R U . . .
H31D H 0.1525 0.7387 0.1285 0.127 Uiso 1 1 calc R U . . .
C32E C 0.13212(15) 0.8520(3) 0.1679(2) 0.079(2) Uani 1 1 d . . . . .
H32B H 0.1193 0.8759 0.1463 0.119 Uiso 1 1 calc R U . . .
H32C H 0.1217 0.8502 0.1815 0.119 Uiso 1 1 calc R U . . .
H32D H 0.1519 0.8741 0.1813 0.119 Uiso 1 1 calc R U . . .
C33E C 0.40616(12) 0.9368(3) 0.49796(15) 0.0511(12) Uani 1 1 d . . . . .
H33B H 0.3959 0.9773 0.4857 0.061 Uiso 1 1 calc R U . . .
H33D H 0.4131 0.9132 0.4837 0.061 Uiso 1 1 calc R U . . .
C34E C 0.43334(13) 0.9526(3) 0.53297(16) 0.0572(13) Uani 1 1 d . . . . .
H34E H 0.4430 0.9110 0.5450 0.069 Uiso 1 1 calc R U . . .
C35E C 0.45709(14) 0.9908(3) 0.52835(18) 0.0630(14) Uani 1 1 d . . . . .
H35B H 0.4747 1.0009 0.5512 0.095 Uiso 1 1 calc R U . . .
H35C H 0.4640 0.9648 0.5151 0.095 Uiso 1 1 calc R U . . .
H35D H 0.4478 1.0311 0.5159 0.095 Uiso 1 1 calc R U . . .
C36E C 0.42310(16) 0.9906(3) 0.55554(19) 0.0712(16) Uani 1 1 d . . . . .
H36A H 0.4411 1.0003 0.5781 0.107 Uiso 1 1 calc R U . . .
H36B H 0.4132 1.0312 0.5439 0.107 Uiso 1 1 calc R U . . .
H36D H 0.4085 0.9644 0.5589 0.107 Uiso 1 1 calc R U . . .
C37E C 0.11675(15) 0.6993(3) 0.37024(19) 0.0699(16) Uani 1 1 d . . . . .
H37A H 0.1214 0.7258 0.3908 0.084 Uiso 1 1 calc R U . . .
H37B H 0.1325 0.6648 0.3776 0.084 Uiso 1 1 calc R U . . .
C38E C 0.0850(2) 0.6691(4) 0.3555(2) 0.095(2) Uiso 1 1 d . . . . .
H38E H 0.0689 0.7035 0.3464 0.114 Uiso 1 1 calc R U . . .
C39E C 0.0837(3) 0.6309(5) 0.3830(3) 0.108(3) Uiso 1 1 d . . . . .
H39B H 0.0873 0.6596 0.4022 0.162 Uiso 1 1 calc R U . . .
H39C H 0.0634 0.6107 0.3734 0.162 Uiso 1 1 calc R U . . .
H39D H 0.0995 0.5971 0.3915 0.162 Uiso 1 1 calc R U . . .
C40E C 0.0795(4) 0.6231(8) 0.3279(5) 0.165(5) Uiso 1 1 d . . . . .
H40A H 0.0801 0.6460 0.3090 0.247 Uiso 1 1 calc R U . . .
H40B H 0.0954 0.5895 0.3372 0.247 Uiso 1 1 calc R U . . .
H40C H 0.0592 0.6031 0.3191 0.247 Uiso 1 1 calc R U . . .
O1E O 0.52063(14) 0.6659(3) 0.37854(15) 0.0994(18) Uani 1 1 d . . . . .
O2E O 0.34491(8) 0.38900(19) 0.44074(10) 0.0576(9) Uani 1 1 d . . . . .
O3E O 0.35852(12) 0.7290(3) 0.22964(11) 0.0821(14) Uani 1 1 d . . . . .
O4E O 0.45947(12) 0.5155(3) 0.63069(10) 0.0836(15) Uani 1 1 d . . . . .
O5E O 0.18981(13) 0.3958(3) 0.42894(19) 0.0980(17) Uani 1 1 d . . . . .
O6E O 0.53743(8) 0.87258(18) 0.55536(9) 0.0509(8) Uani 1 1 d . . . . .
O7E O 0.36904(9) 0.57284(19) 0.62693(9) 0.0540(9) Uani 1 1 d . . . . .
O8E O 0.18658(8) 0.77896(19) 0.21066(9) 0.0560(9) Uani 1 1 d . . . . .
O9E O 0.38461(8) 0.89673(18) 0.50285(9) 0.0521(8) Uani 1 1 d . . . . .
O10E O 0.11762(10) 0.7392(2) 0.34428(13) 0.0749(12) Uani 1 1 d . . . . .
Cl19 Cl 0.26160(6) 0.51798(11) 0.58536(6) 0.0698(7) Uani 0.691(4) 1 d . . P C 1
Cl20 Cl 0.20810(5) 0.51933(10) 0.51773(6) 0.0663(7) Uani 0.691(4) 1 d . . P C 1
Cl21 Cl 0.23924(6) 0.39684(9) 0.54926(6) 0.0647(7) Uani 0.691(4) 1 d . . P C 1
C7R C 0.2446(2) 0.4844(5) 0.5470(3) 0.075(3) Uani 0.691(4) 1 d . . P C 1
H7R H 0.2582 0.4905 0.5368 0.090 Uiso 0.691(4) 1 calc R U P C 1
O1W O 0.2690(3) 0.4299(6) 0.5825(4) 0.065(3) Uiso 0.309(4) 1 d . . P C 2
Cl7 Cl 0.32267(5) 0.05216(10) 0.43327(6) 0.0920(5) Uani 1 1 d . . . . .
Cl8 Cl 0.32318(6) 0.12656(10) 0.37889(7) 0.1041(7) Uani 1 1 d . . . . .
Cl9 Cl 0.27519(4) 0.02959(11) 0.36226(6) 0.0977(6) Uani 1 1 d . . . . .
C3R C 0.31428(18) 0.0526(4) 0.3905(2) 0.083(2) Uani 1 1 d . . . . .
H3R H 0.3275 0.0190 0.3882 0.100 Uiso 1 1 calc R U . . .
Cl1 Cl 0.44057(3) 0.30490(8) 0.40934(3) 0.0677(4) Uani 1 1 d . . . . .
Cl2 Cl 0.43873(3) 0.25679(7) 0.34668(4) 0.0656(4) Uani 1 1 d . . . . .
Cl3 Cl 0.44838(4) 0.39332(8) 0.36356(4) 0.0770(5) Uani 1 1 d . . . . .
C1R C 0.45533(13) 0.3148(3) 0.38065(15) 0.0647(15) Uani 1 1 d . . . . .
H1R H 0.4781 0.3077 0.3940 0.078 Uiso 1 1 calc R U . . .
Cl4 Cl 0.41901(4) 0.25793(8) 0.47368(5) 0.0734(4) Uani 1 1 d . . . . .
Cl5 Cl 0.44719(3) 0.17348(7) 0.53388(4) 0.0661(4) Uani 1 1 d . . . . .
Cl6 Cl 0.38987(4) 0.13623(8) 0.47294(5) 0.0737(4) Uani 1 1 d . . . . .
C2R C 0.42474(14) 0.1785(3) 0.48729(17) 0.0656(15) Uani 1 1 d . . . . .
H2R H 0.4365 0.1565 0.4775 0.079 Uiso 1 1 calc R U . . .
C8R C 0.30086(9) 0.7006(4) 0.06475(13) 0.142(10) Uani 0.636(6) 1 d D . P D 1
H8R H 0.2966 0.6530 0.0635 0.170 Uiso 0.636(6) 1 calc R U P D 1
Cl22 Cl 0.33828(12) 0.7094(2) 0.0720(3) 0.173(4) Uani 0.636(6) 1 d D . P D 1
Cl23 Cl 0.29794(10) 0.7310(3) 0.09969(18) 0.136(3) Uani 0.636(6) 1 d D . P D 1
Cl24 Cl 0.27269(12) 0.73436(19) 0.02560(14) 0.1280(18) Uani 0.636(6) 1 d D . P D 1
C9R C 0.31181(13) 0.6902(4) 0.06541(13) 0.063(5) Uani 0.364(6) 1 d D . P D 2
H9R H 0.3006 0.6482 0.0615 0.075 Uiso 0.364(6) 1 calc R U P D 2
Cl25 Cl 0.35029(13) 0.6793(3) 0.09740(13) 0.089(2) Uani 0.364(6) 1 d D . P D 2
Cl26 Cl 0.30982(15) 0.7144(3) 0.02666(13) 0.0900(19) Uani 0.364(6) 1 d D . P D 2
Cl27 Cl 0.2948(2) 0.7486(4) 0.0789(3) 0.110(3) Uani 0.364(6) 1 d D . P D 2
Cl10 Cl 0.26444(9) 0.23206(18) 0.34019(8) 0.0831(11) Uani 0.653(6) 1 d . . P E 1
Cl11 Cl 0.20725(9) 0.2917(3) 0.32477(16) 0.1330(19) Uani 0.653(6) 1 d . . P E 1
Cl12 Cl 0.25519(6) 0.37007(12) 0.32727(6) 0.0682(8) Uani 0.653(6) 1 d . . P E 1
C4R C 0.2371(3) 0.2924(7) 0.3170(3) 0.058(3) Uani 0.653(6) 1 d . . P E 1
H4R H 0.2288 0.2844 0.2917 0.070 Uiso 0.653(6) 1 calc R U P E 1
C10R C 0.2308(7) 0.2633(13) 0.3195(7) 0.077(8) Uani 0.347(6) 1 d . . P E 2
H10R H 0.2185 0.2454 0.2955 0.092 Uiso 0.347(6) 1 calc R U P E 2
Cl28 Cl 0.26942(13) 0.2662(5) 0.33012(17) 0.0852(19) Uani 0.347(6) 1 d . . P E 2
Cl29 Cl 0.2263(2) 0.2145(6) 0.34648(15) 0.150(5) Uani 0.347(6) 1 d . . P E 2
Cl30 Cl 0.2175(2) 0.3415(4) 0.3195(2) 0.134(4) Uani 0.347(6) 1 d . . P E 2
C12R C 0.5030(3) 0.7485(9) 0.7262(3) 0.157(10) Uiso 0.5 1 d D . P F 1
H12R H 0.4976 0.7931 0.7301 0.189 Uiso 0.5 1 calc R U P F 1
Cl34 Cl 0.4728(2) 0.6983(4) 0.7204(2) 0.164(3) Uiso 0.5 1 d D . P F 1
Cl35 Cl 0.5053(3) 0.7522(6) 0.6883(3) 0.204(4) Uiso 0.5 1 d D . P F 1
Cl36 Cl 0.5395(3) 0.7316(7) 0.7615(4) 0.231(5) Uiso 0.5 1 d D . P F 1
Cl16 Cl 0.50012(14) 0.8281(4) 0.3644(2) 0.193(4) Uani 0.688(9) 1 d . . P G 1
Cl17 Cl 0.4783(3) 0.9601(4) 0.3483(4) 0.257(7) Uani 0.688(9) 1 d . . P G 1
Cl18 Cl 0.45230(16) 0.8624(5) 0.30142(18) 0.198(4) Uani 0.688(9) 1 d . . P G 1
C6R C 0.4729(5) 0.8729(12) 0.3453(6) 0.149(5) Uani 0.688(9) 1 d . . P G 1
H6R H 0.4585 0.8632 0.3541 0.178 Uiso 0.688(9) 1 calc R U P G 1
C13R C 0.4700(3) 0.8678(6) 0.3433(3) 0.149(5) Uani 0.312(9) 1 d D . P G 2
H13R H 0.4540 0.8541 0.3492 0.178 Uiso 0.312(9) 1 calc R U P G 2
Cl37 Cl 0.4566(3) 0.9316(7) 0.3134(3) 0.171(5) Uani 0.312(9) 1 d D . P G 2
Cl38 Cl 0.4760(3) 0.8076(7) 0.3196(4) 0.171(5) Uani 0.312(9) 1 d D . P G 2
Cl39 Cl 0.5047(3) 0.8861(9) 0.3809(3) 0.171(5) Uani 0.312(9) 1 d D . P G 2
Cl40 Cl 0.5239(3) 0.6941(8) 0.28538(15) 0.527(11) Uiso 0.75 1 d D . P . .
C14R C 0.5000 0.7432(8) 0.2500 0.527(11) Uiso 1 2 d DS . P . .
Cl41 Cl 0.4774(3) 0.7922(8) 0.2605(5) 0.527(11) Uiso 0.75 1 d D . P . .
Cl15 Cl 0.62285(19) 0.9045(5) 0.7181(2) 0.095(3) Uani 0.496(11) 1 d . . P H 1
Cl13 Cl 0.60759(18) 0.9767(6) 0.7619(3) 0.118(3) Uani 0.496(11) 1 d . . P H 1
Cl14 Cl 0.61262(14) 0.8338(4) 0.7634(3) 0.150(5) Uani 0.496(11) 1 d . . P H 1
C5R C 0.6254(4) 0.9090(9) 0.7574(5) 0.085(3) Uani 0.496(11) 1 d . . P H 1
H5R H 0.6477 0.9124 0.7751 0.103 Uiso 0.496(11) 1 calc R U P H 1
C11R C 0.62331(15) 0.9126(4) 0.75562(19) 0.085(3) Uani 0.243(7) 1 d D . P I 2
H11R H 0.6454 0.9260 0.7677 0.103 Uiso 0.243(7) 1 calc R U P I 2
Cl31 Cl 0.61421(16) 0.8787(6) 0.78541(16) 0.085(3) Uani 0.243(7) 1 d D . P I 2
Cl32 Cl 0.5998(2) 0.9801(4) 0.7362(4) 0.187(12) Uani 0.243(7) 1 d D . P I 2
Cl33 Cl 0.6164(3) 0.8553(8) 0.7236(2) 0.186(13) Uani 0.243(7) 1 d D . P I 2
C16R C 0.61660(19) 0.8915(5) 0.7512(2) 0.085(3) Uani 0.262(8) 1 d D . P J 3
H16R H 0.6359 0.8701 0.7692 0.103 Uiso 0.262(8) 1 calc R U P J 3
Cl46 Cl 0.5853(2) 0.8390(4) 0.7380(2) 0.107(4) Uani 0.262(8) 1 d D . P J 3
Cl47 Cl 0.6201(3) 0.9120(8) 0.7152(4) 0.122(10) Uani 0.262(8) 1 d D . P J 3
Cl48 Cl 0.6099(4) 0.9620(5) 0.7683(4) 0.132(9) Uani 0.262(8) 1 d D . P J 3
O3W O 0.5094(4) 0.8778(8) 0.6580(4) 0.184(6) Uiso 0.775(13) 1 d . . P K 1
O4W O 0.5473(4) 0.8887(9) 0.6785(5) 0.063(6) Uiso 0.225(13) 1 d . . P K 2
O5W O 0.4886(5) 0.9228(11) 0.6225(6) 0.082(8) Uiso 0.225(13) 1 d . . P K 2
O6W O 0.4887(4) 0.7983(9) 0.6878(5) 0.137(5) Uiso 0.5 1 d . . P L 2

loop_
_atom_site_aniso_label
_atom_site_aniso_U_11
_atom_site_aniso_U_22
_atom_site_aniso_U_33
_atom_site_aniso_U_23
_atom_site_aniso_U_13
_atom_site_aniso_U_12
C4F 0.035(2) 0.044(2) 0.037(2) -0.0010(19) 0.0134(19) 0.0040(18)
C3F 0.034(2) 0.054(3) 0.029(2) -0.0016(19) 0.0117(18) 0.0012(19)
C2F 0.037(2) 0.053(3) 0.032(2) 0.0017(19) 0.0141(19) -0.0001(19)
C1F 0.046(3) 0.048(3) 0.043(3) -0.004(2) 0.025(2) 0.001(2)
O3F 0.0425(18) 0.0583(19) 0.0371(17) 0.0017(15) 0.0148(14) -0.0057(15)
O4F 0.0361(16) 0.0546(18) 0.0319(15) -0.0012(13) 0.0099(13) -0.0009(13)
O1F 0.0422(19) 0.070(2) 0.0413(19) -0.0037(16) 0.0119(16) -0.0097(16)
O2F 0.0495(19) 0.0548(19) 0.052(2) 0.0002(16) 0.0257(17) -0.0036(15)
O6F 0.0402(17) 0.066(2) 0.0349(16) -0.0050(15) 0.0166(14) -0.0003(15)
O5F 0.0448(18) 0.0538(19) 0.0451(18) 0.0075(15) 0.0196(15) 0.0046(15)
F1 0.0306(12) 0.0536(14) 0.0315(12) -0.0057(11) 0.0094(10) -0.0031(10)
F2 0.0313(12) 0.0510(14) 0.0406(13) 0.0041(11) 0.0174(11) -0.0021(10)
C1A 0.060(4) 0.077(4) 0.059(4) -0.012(3) 0.027(3) 0.004(3)
C2A 0.081(5) 0.109(6) 0.049(3) -0.005(4) 0.028(3) 0.012(4)
C3A 0.119(7) 0.132(7) 0.077(5) -0.003(5) 0.059(5) -0.018(6)
C4A 0.090(6) 0.144(8) 0.071(5) -0.002(5) 0.041(4) -0.028(5)
C5A 0.075(4) 0.089(5) 0.073(4) -0.010(4) 0.042(4) -0.006(4)
C6A 0.056(4) 0.087(4) 0.070(4) -0.021(3) 0.032(3) -0.018(3)
C7A 0.041(3) 0.067(3) 0.066(3) -0.015(3) 0.024(3) -0.002(2)
C8A 0.033(2) 0.053(3) 0.060(3) -0.013(2) 0.021(2) 0.003(2)
C9A 0.051(3) 0.071(3) 0.053(3) -0.010(3) 0.021(3) 0.009(3)
C10A 0.032(2) 0.049(3) 0.042(2) -0.010(2) 0.010(2) 0.0045(19)
C11A 0.030(2) 0.054(3) 0.051(3) -0.007(2) 0.008(2) 0.004(2)
C12A 0.034(2) 0.058(3) 0.050(3) -0.005(2) 0.004(2) 0.004(2)
C13A 0.036(2) 0.060(3) 0.048(3) -0.009(2) 0.008(2) -0.001(2)
C14A 0.038(2) 0.045(2) 0.050(3) -0.012(2) 0.013(2) -0.001(2)
C15A 0.034(2) 0.050(3) 0.051(3) -0.012(2) 0.018(2) 0.0020(19)
C16A 0.028(2) 0.055(3) 0.051(3) -0.015(2) 0.010(2) 0.0005(19)
C17A 0.029(2) 0.052(3) 0.047(3) -0.017(2) 0.010(2) -0.0002(19)
C18A 0.031(2) 0.049(3) 0.048(3) -0.014(2) 0.010(2) 0.0007(19)
C19A 0.032(2) 0.073(3) 0.035(2) -0.016(2) 0.0047(19) 0.009(2)
C20A 0.036(3) 0.083(4) 0.046(3) -0.022(3) 0.005(2) 0.008(2)
C21A 0.048(3) 0.106(5) 0.034(3) -0.021(3) 0.002(2) 0.012(3)
C22A 0.051(3) 0.109(5) 0.029(3) -0.015(3) 0.004(2) 0.017(3)
C23A 0.044(3) 0.091(4) 0.033(2) -0.006(3) 0.008(2) 0.023(3)
C24A 0.059(3) 0.082(4) 0.037(3) 0.003(3) 0.018(2) 0.020(3)
C25A 0.059(3) 0.063(3) 0.041(3) 0.001(2) 0.023(2) 0.012(3)
C26A 0.041(3) 0.060(3) 0.034(2) -0.004(2) 0.016(2) 0.008(2)
C27A 0.034(2) 0.064(3) 0.030(2) -0.008(2) 0.0063(19) 0.012(2)
C28A 0.031(2) 0.046(2) 0.034(2) -0.0074(18) 0.0077(18) 0.0018(18)
C29A 0.026(2) 0.043(2) 0.036(2) -0.0073(18) 0.0100(17) 0.0008(17)
C30A 0.034(2) 0.047(2) 0.036(2) -0.0045(19) 0.0123(19) 0.0065(18)
C31A 0.034(2) 0.056(3) 0.038(2) -0.009(2) 0.0084(19) 0.002(2)
C32A 0.030(2) 0.060(3) 0.046(3) -0.014(2) 0.009(2) -0.001(2)
C33A 0.033(2) 0.055(3) 0.047(3) -0.008(2) 0.018(2) -0.001(2)
C34A 0.049(3) 0.052(3) 0.033(2) -0.004(2) 0.016(2) 0.015(2)
C35A 0.050(3) 0.074(3) 0.028(2) 0.000(2) 0.011(2) 0.025(3)
C36A 0.077(4) 0.082(4) 0.033(3) 0.006(3) 0.023(3) 0.034(3)
C37A 0.070(4) 0.069(3) 0.035(2) 0.007(2) 0.029(3) 0.024(3)
C38A 0.098(5) 0.069(4) 0.044(3) 0.011(3) 0.045(3) 0.026(3)
C39A 0.090(5) 0.063(3) 0.052(3) 0.005(3) 0.048(3) 0.014(3)
C40A 0.074(4) 0.047(3) 0.050(3) 0.002(2) 0.039(3) 0.012(2)
C41A 0.064(3) 0.051(3) 0.032(2) 0.000(2) 0.024(2) 0.015(2)
C42A 0.064(3) 0.048(3) 0.083(4) -0.004(3) 0.049(3) 0.003(2)
C43A 0.103(6) 0.052(3) 0.124(7) 0.001(4) 0.088(6) -0.007(3)
C44A 0.061(4) 0.067(4) 0.125(7) -0.010(4) 0.060(5) -0.003(3)
C45A 0.065(4) 0.046(3) 0.111(5) -0.012(3) 0.060(4) -0.007(3)
C46A 0.048(3) 0.071(4) 0.109(6) -0.017(4) 0.042(4) -0.010(3)
C47A 0.047(3) 0.066(4) 0.105(5) -0.017(4) 0.035(4) -0.010(3)
C48A 0.041(3) 0.049(3) 0.080(4) -0.018(3) 0.025(3) -0.003(2)
C49A 0.046(3) 0.046(3) 0.086(4) -0.013(3) 0.036(3) 0.001(2)
N1A 0.062(3) 0.077(3) 0.049(3) -0.021(3) 0.012(2) 0.005(3)
N2A 0.041(2) 0.057(2) 0.057(3) -0.009(2) 0.022(2) 0.0071(18)
N3A 0.0265(18) 0.053(2) 0.044(2) -0.0139(17) 0.0093(16) 0.0009(16)
N4A 0.0326(19) 0.064(2) 0.0283(18) -0.0037(17) 0.0057(15) 0.0103(18)
N5A 0.050(2) 0.052(2) 0.0302(19) -0.0017(16) 0.0164(18) 0.0080(18)
N6A 0.054(2) 0.050(2) 0.039(2) 0.0010(17) 0.0239(19) 0.0063(18)
N7A 0.062(3) 0.046(2) 0.078(3) -0.004(2) 0.049(3) -0.0004(19)
N8A 0.046(2) 0.048(2) 0.067(3) -0.007(2) 0.032(2) -0.0011(18)
C1B 0.043(3) 0.053(3) 0.058(3) -0.012(2) 0.009(2) 0.008(2)
C2B 0.039(3) 0.067(3) 0.065(4) -0.024(3) 0.005(3) 0.001(2)
C3B 0.046(3) 0.077(4) 0.048(3) -0.016(3) 0.001(3) 0.004(3)
C4B 0.041(3) 0.071(3) 0.049(3) -0.007(3) 0.009(2) 0.006(2)
C5B 0.036(2) 0.062(3) 0.045(3) -0.009(2) 0.009(2) 0.009(2)
C6B 0.033(2) 0.062(3) 0.034(2) -0.004(2) 0.0070(19) 0.009(2)
C7B 0.038(2) 0.057(3) 0.033(2) 0.001(2) 0.0102(19) 0.008(2)
C8B 0.033(2) 0.058(3) 0.034(2) -0.003(2) 0.0075(18) 0.006(2)
C9B 0.034(2) 0.061(3) 0.031(2) 0.002(2) 0.0087(19) 0.013(2)
C10B 0.038(2) 0.060(3) 0.037(2) 0.001(2) 0.015(2) 0.011(2)
C11B 0.044(3) 0.068(3) 0.033(2) 0.009(2) 0.013(2) 0.015(2)
C12B 0.055(3) 0.067(3) 0.042(3) 0.011(2) 0.019(2) 0.014(3)
C13B 0.047(3) 0.060(3) 0.047(3) 0.008(2) 0.018(2) 0.009(2)
C14B 0.040(3) 0.053(3) 0.040(2) 0.000(2) 0.014(2) 0.003(2)
N1B 0.032(2) 0.053(2) 0.052(2) -0.0098(19) 0.0094(18) 0.0052(17)
N2B 0.039(2) 0.071(3) 0.036(2) 0.000(2) 0.0059(17) 0.007(2)
N3B 0.045(2) 0.068(3) 0.032(2) -0.0003(19) 0.0102(18) 0.005(2)
N4B 0.040(2) 0.052(2) 0.0310(18) 0.0024(16) 0.0117(16) 0.0078(17)
C1C 0.041(2) 0.045(2) 0.038(2) -0.0040(19) 0.014(2) 0.0028(19)
C2C 0.042(3) 0.055(3) 0.039(2) -0.003(2) 0.015(2) 0.003(2)
C3C 0.037(2) 0.053(3) 0.043(3) -0.006(2) 0.015(2) -0.001(2)
C4C 0.035(2) 0.045(2) 0.045(3) -0.006(2) 0.015(2) 0.0015(18)
C5C 0.036(2) 0.053(3) 0.038(2) -0.006(2) 0.010(2) 0.003(2)
C6C 0.039(2) 0.058(3) 0.033(2) -0.007(2) 0.007(2) 0.003(2)
C7C 0.034(2) 0.053(3) 0.036(2) -0.0027(19) 0.0131(19) 0.0066(19)
C8C 0.034(2) 0.046(2) 0.034(2) -0.0030(18) 0.0120(18) 0.0043(18)
C9C 0.040(2) 0.051(3) 0.036(2) 0.0030(19) 0.016(2) 0.014(2)
C10C 0.044(3) 0.065(3) 0.031(2) 0.003(2) 0.014(2) 0.014(2)
C11C 0.048(3) 0.062(3) 0.033(2) 0.006(2) 0.016(2) 0.016(2)
C12C 0.047(3) 0.056(3) 0.030(2) 0.0058(19) 0.019(2) 0.014(2)
C13C 0.056(3) 0.057(3) 0.032(2) 0.006(2) 0.023(2) 0.016(2)
C14C 0.055(3) 0.052(3) 0.041(2) 0.008(2) 0.030(2) 0.010(2)
C15C 0.048(3) 0.046(2) 0.040(2) 0.0033(19) 0.026(2) 0.009(2)
C16C 0.040(2) 0.047(2) 0.035(2) 0.0045(19) 0.018(2) 0.0130(19)
C17C 0.035(2) 0.040(2) 0.043(2) 0.0066(19) 0.0200(19) 0.0050(18)
C18C 0.045(3) 0.046(2) 0.046(3) 0.008(2) 0.026(2) 0.003(2)
C19C 0.037(2) 0.047(3) 0.059(3) 0.008(2) 0.027(2) 0.0002(19)
C20C 0.032(2) 0.049(2) 0.047(3) 0.003(2) 0.020(2) 0.0009(18)
C21C 0.032(2) 0.041(2) 0.044(2) 0.0030(19) 0.0187(19) 0.0015(17)
C22C 0.034(2) 0.042(2) 0.040(2) 0.0006(18) 0.0201(19) -0.0014(18)
C23C 0.039(2) 0.044(2) 0.042(2) 0.0027(19) 0.019(2) 0.0023(19)
C24C 0.039(2) 0.048(3) 0.041(2) 0.007(2) 0.013(2) 0.0008(19)
C25C 0.041(2) 0.054(3) 0.037(2) 0.010(2) 0.015(2) 0.005(2)
C26C 0.038(2) 0.052(3) 0.041(2) 0.010(2) 0.018(2) 0.004(2)
C27C 0.047(3) 0.058(3) 0.046(3) 0.013(2) 0.021(2) 0.004(2)
C28C 0.048(3) 0.057(3) 0.051(3) 0.013(2) 0.027(2) -0.001(2)
C29C 0.040(3) 0.052(3) 0.053(3) 0.003(2) 0.024(2) -0.005(2)
C30C 0.038(2) 0.046(2) 0.043(2) 0.005(2) 0.020(2) 0.0029(19)
C31C 0.035(2) 0.046(2) 0.044(2) 0.011(2) 0.019(2) 0.0088(19)
C32C 0.044(3) 0.044(2) 0.050(3) 0.001(2) 0.027(2) -0.0001(19)
C33C 0.042(3) 0.049(3) 0.053(3) 0.000(2) 0.024(2) -0.001(2)
C34C 0.040(2) 0.045(2) 0.051(3) 0.001(2) 0.021(2) 0.0001(19)
C35C 0.044(3) 0.047(3) 0.047(3) 0.002(2) 0.022(2) 0.003(2)
C36C 0.057(3) 0.049(3) 0.048(3) 0.004(2) 0.024(2) 0.006(2)
C37C 0.060(3) 0.057(3) 0.046(3) 0.007(2) 0.028(3) 0.005(2)
C38C 0.050(3) 0.055(3) 0.059(3) 0.005(2) 0.032(3) 0.005(2)
C39C 0.045(3) 0.048(3) 0.050(3) 0.003(2) 0.026(2) 0.002(2)
C40C 0.045(3) 0.042(2) 0.049(3) 0.004(2) 0.026(2) 0.0053(19)
C41C 0.043(3) 0.056(3) 0.057(3) -0.003(2) 0.029(2) 0.011(2)
C42C 0.052(3) 0.056(3) 0.063(3) -0.002(2) 0.033(3) 0.011(2)
C43C 0.050(3) 0.056(3) 0.071(4) -0.007(3) 0.024(3) 0.004(2)
C44C 0.057(3) 0.065(3) 0.061(4) -0.003(3) 0.019(3) 0.002(3)
C45C 0.074(5) 0.091(5) 0.068(4) 0.007(4) 0.013(4) -0.002(4)
C46C 0.082(5) 0.103(6) 0.063(4) 0.002(4) 0.015(4) 0.007(4)
C47C 0.080(5) 0.086(4) 0.057(4) 0.006(3) 0.024(3) 0.015(4)
C48C 0.059(3) 0.074(4) 0.060(3) -0.002(3) 0.030(3) 0.015(3)
C49C 0.051(3) 0.063(3) 0.053(3) -0.002(2) 0.024(3) 0.012(2)
N1C 0.0310(18) 0.047(2) 0.0371(19) -0.0014(16) 0.0107(16) 0.0028(15)
N2C 0.0342(19) 0.050(2) 0.037(2) -0.0030(16) 0.0118(16) 0.0062(16)
N3C 0.041(2) 0.047(2) 0.0336(19) 0.0019(16) 0.0171(16) 0.0074(16)
N4C 0.046(2) 0.047(2) 0.0334(19) 0.0047(16) 0.0213(17) 0.0086(17)
N5C 0.0299(18) 0.046(2) 0.042(2) 0.0062(16) 0.0163(16) 0.0019(15)
N6C 0.038(2) 0.046(2) 0.046(2) 0.0017(17) 0.0216(18) -0.0001(16)
N7C 0.046(2) 0.063(3) 0.055(3) 0.002(2) 0.031(2) 0.0108(19)
N8C 0.058(3) 0.092(4) 0.057(3) 0.022(3) 0.033(3) 0.026(3)
O1C 0.103(4) 0.103(4) 0.089(3) 0.047(3) 0.072(3) 0.047(3)
O2C 0.086(4) 0.136(5) 0.073(3) 0.007(3) 0.043(3) -0.034(3)
C1D 0.030(2) 0.052(3) 0.055(3) -0.013(2) 0.013(2) 0.0077(19)
C2D 0.029(2) 0.060(3) 0.051(3) -0.021(2) 0.005(2) 0.001(2)
C3D 0.038(2) 0.057(3) 0.037(2) -0.002(2) 0.017(2) 0.002(2)
C4D 0.040(3) 0.056(3) 0.031(2) -0.006(2) 0.007(2) 0.011(2)
C5D 0.087(4) 0.045(3) 0.081(4) 0.005(3) 0.060(4) 0.009(3)
C6D 0.045(3) 0.057(3) 0.065(4) -0.013(3) 0.012(3) -0.004(2)
C7D 0.057(3) 0.054(3) 0.036(2) -0.003(2) 0.016(2) -0.001(2)
C8D 0.037(2) 0.053(3) 0.042(3) -0.002(2) 0.014(2) 0.007(2)
C9D 0.045(3) 0.048(3) 0.042(2) 0.005(2) 0.023(2) 0.008(2)
C10D 0.037(2) 0.046(2) 0.040(2) 0.003(2) 0.017(2) -0.0001(19)
C11D 0.041(3) 0.051(3) 0.046(3) 0.001(2) 0.021(2) -0.001(2)
C12D 0.044(3) 0.054(3) 0.059(3) 0.003(2) 0.033(2) 0.008(2)
N1D 0.0286(19) 0.056(2) 0.046(2) -0.0093(18) 0.0104(17) 0.0011(16)
N2D 0.0319(19) 0.063(3) 0.042(2) -0.0136(19) 0.0082(17) -0.0033(18)
N3D 0.0305(18) 0.055(2) 0.0338(19) -0.0059(17) 0.0081(15) -0.0020(16)
N4D 0.035(2) 0.056(2) 0.0299(18) -0.0065(16) 0.0081(16) 0.0017(16)
N5D 0.068(3) 0.053(2) 0.061(3) 0.001(2) 0.045(3) 0.000(2)
N6D 0.043(2) 0.050(2) 0.069(3) -0.010(2) 0.021(2) -0.0047(18)
N7D 0.037(2) 0.050(2) 0.0344(19) -0.0002(16) 0.0092(16) -0.0010(16)
N8D 0.038(2) 0.058(2) 0.0335(19) 0.0031(17) 0.0138(16) 0.0059(17)
N9D 0.038(2) 0.047(2) 0.040(2) 0.0049(16) 0.0203(17) -0.0009(16)
N10D 0.0341(18) 0.045(2) 0.0345(19) 0.0033(15) 0.0158(15) -0.0020(15)
N11D 0.039(2) 0.054(2) 0.044(2) 0.0044(18) 0.0216(18) -0.0052(17)
N12D 0.043(2) 0.060(2) 0.050(2) 0.0050(19) 0.0295(19) 0.0037(18)
O1D 0.0291(17) 0.074(2) 0.054(2) -0.0071(18) 0.0070(16) 0.0004(15)
O2D 0.0326(18) 0.079(3) 0.055(2) -0.0158(19) 0.0071(16) -0.0056(16)
O3D 0.053(2) 0.072(2) 0.047(2) 0.0000(17) 0.0221(17) -0.0060(19)
O4D 0.045(2) 0.074(2) 0.0357(17) -0.0081(16) 0.0054(16) 0.0032(17)
O5D 0.103(4) 0.065(2) 0.085(3) 0.010(2) 0.071(3) 0.007(2)
O6D 0.066(3) 0.082(3) 0.079(3) -0.017(2) 0.017(2) -0.029(2)
O7D 0.058(2) 0.087(3) 0.045(2) 0.0062(19) 0.0159(18) -0.022(2)
O8D 0.0443(19) 0.075(2) 0.0345(18) 0.0041(16) 0.0100(15) 0.0013(17)
O9D 0.050(2) 0.058(2) 0.051(2) 0.0130(16) 0.0261(17) 0.0003(16)
O10D 0.0462(19) 0.067(2) 0.0432(18) 0.0041(16) 0.0154(16) -0.0166(17)
O11D 0.0463(19) 0.065(2) 0.0492(19) 0.0009(16) 0.0241(16) -0.0132(16)
O12D 0.050(2) 0.064(2) 0.065(2) 0.0090(18) 0.0377(19) 0.0055(16)
C1E 0.065(4) 0.105(5) 0.081(5) -0.030(4) 0.037(4) -0.028(4)
C5E 0.035(2) 0.061(3) 0.058(3) -0.016(2) 0.016(2) -0.003(2)
C6E 0.047(3) 0.063(3) 0.055(3) -0.010(3) 0.019(2) -0.001(2)
C7E 0.056(4) 0.068(4) 0.101(5) 0.003(4) 0.027(4) 0.003(3)
C8E 0.050(3) 0.069(4) 0.072(4) -0.011(3) 0.028(3) -0.002(3)
C9E 0.108(6) 0.093(5) 0.064(4) 0.027(4) 0.040(4) 0.028(5)
C13E 0.082(5) 0.156(8) 0.035(3) -0.004(4) 0.014(3) 0.053(5)
C17E 0.097(6) 0.073(4) 0.178(10) 0.013(5) 0.098(7) 0.004(4)
C21E 0.044(3) 0.067(3) 0.035(2) -0.006(2) 0.003(2) -0.002(2)
C22E 0.038(3) 0.061(3) 0.053(3) -0.013(2) 0.007(2) -0.001(2)
C23E 0.058(4) 0.084(4) 0.056(4) -0.015(3) 0.002(3) -0.001(3)
C24E 0.068(4) 0.065(4) 0.064(4) -0.011(3) 0.018(3) -0.011(3)
C25E 0.071(4) 0.066(3) 0.050(3) 0.013(3) 0.037(3) 0.016(3)
C26E 0.091(5) 0.098(5) 0.051(3) 0.032(3) 0.037(3) 0.018(4)
C27E 0.100(6) 0.126(7) 0.061(4) 0.041(4) 0.038(4) 0.013(5)
C28E 0.113(7) 0.150(8) 0.092(6) 0.070(6) 0.068(6) 0.049(6)
C29E 0.047(3) 0.061(3) 0.047(3) 0.010(2) 0.010(2) -0.006(2)
C30E 0.052(3) 0.072(4) 0.050(3) 0.016(3) 0.006(3) -0.010(3)
C31E 0.085(5) 0.103(5) 0.055(4) 0.006(4) 0.027(4) -0.008(4)
C32E 0.048(3) 0.062(4) 0.100(5) 0.013(3) 0.016(3) -0.003(3)
C33E 0.041(3) 0.055(3) 0.057(3) -0.007(2) 0.024(2) 0.000(2)
C34E 0.048(3) 0.056(3) 0.062(3) -0.008(3) 0.024(3) -0.002(2)
C35E 0.049(3) 0.061(3) 0.077(4) -0.012(3) 0.030(3) -0.004(2)
C36E 0.066(4) 0.080(4) 0.072(4) -0.019(3) 0.037(3) -0.015(3)
C37E 0.060(4) 0.064(3) 0.080(4) 0.000(3) 0.030(3) -0.005(3)
O1E 0.095(4) 0.131(5) 0.081(3) -0.021(3) 0.051(3) -0.046(3)
O2E 0.0362(18) 0.063(2) 0.056(2) -0.0106(18) 0.0102(16) -0.0050(15)
O3E 0.083(3) 0.114(4) 0.039(2) 0.018(2) 0.022(2) 0.020(3)
O4E 0.094(3) 0.120(4) 0.0295(19) 0.012(2) 0.025(2) 0.036(3)
O5E 0.078(3) 0.095(4) 0.149(5) -0.002(3) 0.078(4) -0.015(3)
O6E 0.0334(17) 0.065(2) 0.0383(17) -0.0043(15) 0.0058(14) -0.0031(15)
O7E 0.062(2) 0.068(2) 0.0332(17) 0.0140(15) 0.0246(16) 0.0103(17)
O8E 0.0419(19) 0.071(2) 0.0404(18) 0.0130(16) 0.0094(15) -0.0035(16)
O9E 0.0447(19) 0.059(2) 0.0471(19) -0.0015(16) 0.0187(16) -0.0049(15)
O10E 0.059(3) 0.073(3) 0.077(3) 0.001(2) 0.023(2) -0.009(2)
Cl19 0.0844(16) 0.0685(13) 0.0710(14) -0.0004(10) 0.0496(12) -0.0025(10)
Cl20 0.0741(14) 0.0563(11) 0.0711(13) 0.0052(9) 0.0382(11) 0.0059(9)
Cl21 0.0892(15) 0.0488(10) 0.0733(13) 0.0069(9) 0.0536(12) 0.0013(9)
C7R 0.074(6) 0.073(5) 0.110(8) 0.047(5) 0.070(6) 0.014(4)
Cl7 0.0856(12) 0.0914(12) 0.0879(12) 0.0004(10) 0.0349(10) -0.0010(9)
Cl8 0.1186(17) 0.0777(11) 0.1060(15) 0.0004(10) 0.0485(13) -0.0149(11)
Cl9 0.0620(10) 0.1075(14) 0.1009(14) -0.0111(11) 0.0236(10) -0.0063(9)
C3R 0.072(4) 0.078(4) 0.091(5) -0.006(4) 0.034(4) 0.002(3)
Cl1 0.0490(7) 0.0909(10) 0.0423(7) -0.0144(6) 0.0070(5) 0.0122(7)
Cl2 0.0595(8) 0.0737(9) 0.0460(7) -0.0117(6) 0.0130(6) 0.0082(6)
Cl3 0.0613(9) 0.0700(9) 0.0660(9) -0.0039(7) 0.0063(7) 0.0099(7)
C1R 0.044(3) 0.076(4) 0.052(3) -0.012(3) 0.007(2) 0.009(3)
Cl4 0.0568(8) 0.0731(9) 0.0793(10) 0.0067(8) 0.0256(7) 0.0034(7)
Cl5 0.0617(8) 0.0664(8) 0.0626(8) -0.0070(6) 0.0253(7) 0.0025(6)
Cl6 0.0553(8) 0.0682(9) 0.0854(10) -0.0131(8) 0.0259(8) -0.0039(6)
C2R 0.052(3) 0.077(4) 0.061(3) -0.018(3) 0.024(3) -0.003(3)
C8R 0.072(10) 0.106(11) 0.26(3) -0.097(14) 0.089(13) -0.020(8)
Cl22 0.103(4) 0.109(3) 0.347(12) -0.068(5) 0.143(6) -0.021(3)
Cl23 0.070(2) 0.139(4) 0.182(6) -0.081(4) 0.051(3) -0.005(2)
Cl24 0.152(4) 0.089(2) 0.184(5) -0.024(3) 0.114(4) -0.024(2)
C9R 0.063(13) 0.063(10) 0.075(11) -0.004(8) 0.044(10) 0.000(9)
Cl25 0.079(3) 0.096(4) 0.068(3) -0.021(3) 0.019(2) 0.027(3)
Cl26 0.109(4) 0.083(3) 0.076(3) -0.002(2) 0.045(3) -0.006(3)
Cl27 0.135(7) 0.096(4) 0.152(8) -0.006(4) 0.111(7) 0.005(4)
Cl10 0.090(2) 0.0725(18) 0.0531(15) -0.0046(13) 0.0105(14) 0.0220(16)
Cl11 0.075(2) 0.134(4) 0.209(5) -0.056(3) 0.086(3) -0.036(2)
Cl12 0.0696(15) 0.0733(15) 0.0555(13) -0.0139(10) 0.0266(11) -0.0040(10)
C4R 0.048(6) 0.066(8) 0.043(5) -0.019(6) 0.009(4) -0.005(6)
C10R 0.081(18) 0.058(15) 0.054(12) -0.010(12) 0.006(11) 0.001(12)
Cl28 0.060(3) 0.114(5) 0.063(3) -0.008(3) 0.017(2) 0.010(3)
Cl29 0.145(7) 0.244(11) 0.048(3) -0.045(4) 0.039(3) -0.118(7)
Cl30 0.123(6) 0.119(6) 0.103(5) -0.046(4) 0.014(4) 0.042(5)
Cl16 0.113(4) 0.236(8) 0.224(8) 0.101(7) 0.079(4) 0.039(4)
Cl17 0.342(14) 0.148(5) 0.441(19) -0.009(7) 0.316(15) -0.041(6)
Cl18 0.138(5) 0.325(12) 0.139(4) 0.016(6) 0.074(4) -0.062(6)
C6R 0.127(10) 0.210(14) 0.150(11) 0.011(10) 0.100(10) -0.026(10)
C13R 0.127(10) 0.210(14) 0.150(11) 0.011(10) 0.100(10) -0.026(10)
Cl37 0.133(6) 0.221(11) 0.157(7) -0.030(6) 0.071(5) -0.027(5)
Cl38 0.133(6) 0.221(11) 0.157(7) -0.030(6) 0.071(5) -0.027(5)
Cl39 0.133(6) 0.221(11) 0.157(7) -0.030(6) 0.071(5) -0.027(5)
Cl15 0.083(4) 0.088(4) 0.110(6) -0.016(4) 0.044(4) -0.013(3)
Cl13 0.077(4) 0.183(7) 0.102(4) 0.023(5) 0.051(3) 0.041(4)
Cl14 0.091(4) 0.145(6) 0.201(9) 0.098(6) 0.064(5) -0.006(3)
C5R 0.047(5) 0.116(8) 0.089(6) 0.040(6) 0.030(5) 0.009(5)
C11R 0.047(5) 0.116(8) 0.089(6) 0.040(6) 0.030(5) 0.009(5)
Cl31 0.058(4) 0.142(8) 0.055(4) 0.022(4) 0.029(3) -0.010(4)
Cl32 0.066(6) 0.138(10) 0.33(3) 0.141(16) 0.078(12) 0.034(6)
Cl33 0.094(9) 0.30(3) 0.101(9) -0.092(14) -0.001(7) 0.088(13)
C16R 0.047(5) 0.116(8) 0.089(6) 0.040(6) 0.030(5) 0.009(5)
Cl46 0.110(8) 0.112(6) 0.116(7) -0.007(5) 0.070(6) -0.040(5)
Cl47 0.150(17) 0.125(14) 0.104(11) 0.038(9) 0.073(11) -0.037(10)
Cl48 0.154(17) 0.100(8) 0.162(19) -0.040(10) 0.094(14) -0.047(10)

loop_
_atom_type_symbol
_atom_type_description
_atom_type_scat_dispersion_real
_atom_type_scat_dispersion_imag
_atom_type_scat_source
C C 0.0181 0.0091 'International Tables Vol C Tables 4.2.6.8 and 6.1.1.4'
H H 0.0000 0.0000 'International Tables Vol C Tables 4.2.6.8 and 6.1.1.4'
N N 0.0311 0.0180 'International Tables Vol C Tables 4.2.6.8 and 6.1.1.4'
O O 0.0492 0.0322 'International Tables Vol C Tables 4.2.6.8 and 6.1.1.4'
Cl Cl 0.3639 0.7018 'International Tables Vol C Tables 4.2.6.8 and 6.1.1.4'
F F 0.0727 0.0534 'International Tables Vol C Tables 4.2.6.8 and 6.1.1.4'

loop_
_geom_angle_atom_site_label_1
_geom_angle_atom_site_label_2
_geom_angle_atom_site_label_3
_geom_angle
_geom_angle_site_symmetry_1
_geom_angle_site_symmetry_3
O3F C4F O4F 123.3(4) . .
O3F C4F C3F 122.0(4) . .
O4F C4F C3F 114.7(4) . .
O6F C3F C4F 115.0(4) . .
O6F C3F C2F 111.8(4) . .
C4F C3F C2F 107.8(4) . .
O6F C3F H3F 107.3 . .
C4F C3F H3F 107.3 . .
C2F C3F H3F 107.3 . .
O5F C2F C1F 116.2(4) . .
O5F C2F C3F 112.2(4) . .
C1F C2F C3F 107.4(4) . .
O5F C2F H2FA 106.9 . .
C1F C2F H2FA 106.9 . .
C3F C2F H2FA 106.9 . .
O1F C1F O2F 124.1(5) . .
O1F C1F C2F 123.3(4) . .
O2F C1F C2F 112.6(4) . .
C4F O4F H4F 109.5 . .
C1F O2F H2F 109.5 . .
C3F O6F H6F 109.5 . .
C2F O5F H5F 109.5 . .
C2A C1A C9A 122.6(7) . .
C2A C1A N1A 116.5(6) . .
C9A C1A N1A 120.9(6) . .
C1A C2A C3A 119.3(7) . .
C1A C2A H2A 120.4 . .
C3A C2A H2A 120.4 . .
C4A C3A C2A 119.7(8) . .
C4A C3A H3A 120.1 . .
C2A C3A H3A 120.1 . .
C3A C4A C5A 122.0(8) . .
C3A C4A H4A 119.0 . .
C5A C4A H4A 119.0 . .
C4A C5A C9A 120.3(7) . .
C4A C5A C6A 122.3(7) . .
C9A C5A C6A 117.3(7) . .
O1E C6A C7A 123.9(6) . .
O1E C6A C5A 116.8(7) . .
C7A C6A C5A 119.3(6) . .
C6A C7A C8A 117.4(6) . .
C6A C7A H7A 121.3 . .
C8A C7A H7A 121.3 . .
N2A C8A C7A 125.4(6) . .
N2A C8A C1D 118.0(4) . .
C7A C8A C1D 116.6(5) . .
N2A C9A C5A 122.9(6) . .
N2A C9A C1A 121.3(6) . .
C5A C9A C1A 115.8(6) . .
C11A C10A N1D 125.1(4) . .
C11A C10A C18A 119.5(5) . .
N1D C10A C18A 115.3(4) . .
C10A C11A C12A 120.0(5) . .
C10A C11A H11A 120.0 . .
C12A C11A H11A 120.0 . .
C13A C12A C11A 122.4(5) . .
C13A C12A H12A 118.8 . .
C11A C12A H12A 118.8 . .
C12A C13A C14A 119.3(6) . .
C12A C13A H13A 120.3 . .
C14A C13A H13A 120.3 . .
C18A C14A C13A 119.2(5) . .
C18A C14A C15A 117.5(5) . .
C13A C14A C15A 123.3(5) . .
O2E C15A C16A 125.1(4) . .
O2E C15A C14A 115.1(5) . .
C16A C15A C14A 119.9(5) . .
C15A C16A C17A 118.3(4) . .
C15A C16A H16A 120.9 . .
C17A C16A H16A 120.9 . .
N3A C17A C16A 124.8(5) . .
N3A C17A C2D 116.3(5) . .
C16A C17A C2D 118.9(4) . .
N3A C18A C14A 122.7(4) . .
N3A C18A C10A 118.0(5) . .
C14A C18A C10A 119.4(5) . .
C20A C19A C27A 121.0(6) . .
C20A C19A N2D 123.5(6) . .
C27A C19A N2D 115.5(4) . .
C19A C20A C21A 118.6(6) . .
C19A C20A H20A 120.7 . .
C21A C20A H20A 120.7 . .
C22A C21A C20A 121.7(5) . .
C22A C21A H21A 119.1 . .
C20A C21A H21A 119.1 . .
C21A C22A C23A 120.8(6) . .
C21A C22A H22A 119.6 . .
C23A C22A H22A 119.6 . .
C22A C23A C27A 118.0(6) . .
C22A C23A C24A 124.8(6) . .
C27A C23A C24A 117.2(5) . .
O3E C24A C25A 125.3(7) . .
O3E C24A C23A 114.9(5) . .
C25A C24A C23A 119.8(5) . .
C24A C25A C26A 118.6(6) . .
C24A C25A H25A 120.7 . .
C26A C25A H25A 120.7 . .
N4A C26A C25A 124.8(5) . .
N4A C26A C3D 117.3(4) . .
C25A C26A C3D 117.9(5) . .
N4A C27A C19A 118.1(5) . .
N4A C27A C23A 122.1(5) . .
C19A C27A C23A 119.8(5) . .
C29A C28A C33A 118.6(4) . .
C29A C28A N3D 116.3(4) . .
C33A C28A N3D 125.1(5) . .
F1 C29A C28A 117.9(4) . .
F1 C29A C30A 118.5(4) . .
C28A C29A C30A 123.6(4) . .
C29A C30A C31A 117.3(4) . .
C29A C30A N4D 116.4(4) . .
C31A C30A N4D 126.3(4) . .
C32A C31A C30A 119.5(4) . .
C32A C31A H31A 120.2 . .
C30A C31A H31A 120.2 . .
C31A C32A C33A 123.0(5) . .
C31A C32A H32A 118.5 . .
C33A C32A H32A 118.5 . .
C32A C33A C28A 118.0(5) . .
C32A C33A H33A 121.0 . .
C28A C33A H33A 121.0 . .
N5A C34A C35A 126.4(5) . .
N5A C34A C4D 117.5(4) . .
C35A C34A C4D 116.0(5) . .
C36A C35A C34A 117.0(6) . .
C36A C35A H35A 121.5 . .
C34A C35A H35A 121.5 . .
C35A C36A O4E 126.1(6) . .
C35A C36A C37A 120.6(5) . .
O4E C36A C37A 113.3(6) . .
C38A C37A C36A 126.2(5) . .
C38A C37A C41A 116.9(6) . .
C36A C37A C41A 116.8(6) . .
C39A C38A C37A 121.0(5) . .
C39A C38A H38A 119.5 . .
C37A C38A H38A 119.5 . .
C38A C39A C40A 118.3(6) . .
C38A C39A H39A 120.9 . .
C40A C39A H39A 120.9 . .
N6A C40A N5D 114.8(5) . .
N6A C40A C39A 123.1(6) . .
N5D C40A C39A 122.1(5) . .
N5A C41A N6A 116.5(4) . .
N5A C41A C37A 122.0(5) . .
N6A C41A C37A 121.5(5) . .
N7A C42A C43A 124.1(7) . .
N7A C42A C5D 115.2(5) . .
C43A C42A C5D 120.7(6) . .
C44A C43A C42A 118.0(7) . .
C44A C43A H43A 121.0 . .
C42A C43A H43A 121.0 . .
O5E C44A C43A 127.2(8) . .
O5E C44A C45A 113.2(8) . .
C43A C44A C45A 119.6(6) . .
C44A C45A C49A 117.5(7) . .
C44A C45A C46A 125.0(6) . .
C49A C45A C46A 117.4(7) . .
C47A C46A C45A 120.3(6) . .
C47A C46A H46A 119.8 . .
C45A C46A H46A 119.8 . .
C46A C47A C48A 119.3(7) . .
C46A C47A H47A 120.4 . .
C48A C47A H47A 120.4 . .
N8A C48A N6D 115.8(5) . .
N8A C48A C47A 122.3(7) . .
N6D C48A C47A 122.0(6) . .
N7A C49A N8A 114.3(5) . .
N7A C49A C45A 123.6(6) . .
N8A C49A C45A 122.1(6) . .
O2AA N1A O2A 121.9(9) . .
O1AA N1A O1A 120.3(9) . .
O1AA N1A C1A 121.5(8) . .
O2AA N1A C1A 115.6(9) . .
O2A N1A C1A 121.7(6) . .
O1A N1A C1A 116.3(7) . .
C8A N2A C9A 116.9(5) . .
C17A N3A C18A 116.8(5) . .
C26A N4A C27A 117.6(4) . .
C34A N5A C41A 117.1(4) . .
C40A N6A C41A 119.1(4) . .
C42A N7A C49A 117.1(5) . .
C48A N8A C49A 118.6(5) . .
N1B C1B C2B 122.9(6) . .
N1B C1B C6D 119.8(5) . .
C2B C1B C6D 117.3(5) . .
C3B C2B C1B 120.0(6) . .
C3B C2B H2B 120.0 . .
C1B C2B H2B 120.0 . .
C2B C3B C4B 118.0(6) . .
C2B C3B H3B 121.0 . .
C4B C3B H3B 121.0 . .
C3B C4B C5B 118.9(6) . .
C3B C4B H4B 120.5 . .
C5B C4B H4B 120.5 . .
N1B C5B C4B 122.8(5) . .
N1B C5B C6B 118.3(4) . .
C4B C5B C6B 118.9(5) . .
N2B C6B C7B 122.0(5) . .
N2B C6B C5B 113.9(4) . .
C7B C6B C5B 124.0(5) . .
C8B C7B C6B 117.1(5) . .
C8B C7B H7B 121.4 . .
C6B C7B H7B 121.4 . .
C7B C8B C9B 118.4(4) . .
C7B C8B H8B 120.8 . .
C9B C8B H8B 120.8 . .
N3B C9B C8B 122.6(5) . .
N3B C9B C10B 112.2(4) . .
C8B C9B C10B 125.2(4) . .
N4B C10B C11B 122.3(5) . .
N4B C10B C9B 117.5(4) . .
C11B C10B C9B 120.2(4) . .
C12B C11B C10B 119.9(5) . .
C12B C11B H11B 120.0 . .
C10B C11B H11B 120.0 . .
C11B C12B C13B 118.2(5) . .
C11B C12B H12B 120.9 . .
C13B C12B H12B 120.9 . .
C14B C13B C12B 118.7(5) . .
C14B C13B H13B 120.7 . .
C12B C13B H13B 120.7 . .
N4B C14B C13B 124.2(5) . .
N4B C14B C7D 119.8(4) . .
C13B C14B C7D 116.0(5) . .
C1B N1B C5B 117.3(5) . .
N3B N2B C6B 120.3(4) . .
N2B N3B C9B 119.5(5) . .
C14B N4B C10B 116.7(4) . .
N1C C1C N7D 114.8(4) . .
N1C C1C C2C 122.2(4) . .
N7D C1C C2C 123.0(5) . .
C3C C2C C1C 118.5(5) . .
C3C C2C H2C 120.8 . .
C1C C2C H2C 120.8 . .
C2C C3C C4C 121.1(5) . .
C2C C3C H3C 119.5 . .
C4C C3C H3C 119.5 . .
C3C C4C C8C 116.7(4) . .
C3C C4C C5C 125.2(4) . .
C8C C4C C5C 118.0(5) . .
O6E C5C C6C 126.4(4) . .
O6E C5C C4C 114.6(5) . .
C6C C5C C4C 119.0(4) . .
C5C C6C C7C 118.0(4) . .
C5C C6C H6C 121.0 . .
C7C C6C H6C 121.0 . .
N2C C7C C6C 124.7(5) . .
N2C C7C C8D 115.2(4) . .
C6C C7C C8D 120.1(4) . .
N2C C8C N1C 114.5(4) . .
N2C C8C C4C 122.7(4) . .
N1C C8C C4C 122.8(4) . .
N3C C9C N8D 114.1(4) . .
N3C C9C C10C 123.6(5) . .
N8D C9C C10C 122.3(5) . .
C11C C10C C9C 117.9(5) . .
C11C C10C H10C 121.0 . .
C9C C10C H10C 121.0 . .
C10C C11C C12C 120.1(4) . .
C10C C11C H11C 119.9 . .
C12C C11C H11C 119.9 . .
C13C C12C C16C 118.1(5) . .
C13C C12C C11C 124.8(4) . .
C16C C12C C11C 117.1(5) . .
O7E C13C C14C 125.0(5) . .
O7E C13C C12C 114.9(5) . .
C14C C13C C12C 120.0(4) . .
C13C C14C C15C 117.6(5) . .
C13C C14C H14C 121.2 . .
C15C C14C H14C 121.2 . .
N4C C15C C14C 125.3(5) . .
N4C C15C C9D 117.1(4) . .
C14C C15C C9D 117.5(4) . .
N3C C16C N4C 115.7(4) . .
N3C C16C C12C 122.6(4) . .
N4C C16C C12C 121.7(4) . .
C22C C17C N9D 118.1(4) . .
C22C C17C C18C 116.4(4) . .
N9D C17C C18C 125.4(4) . .
C19C C18C C17C 119.9(4) . .
C19C C18C H18C 120.0 . .
C17C C18C H18C 120.0 . .
C18C C19C C20C 122.8(4) . .
C18C C19C H19C 118.6 . .
C20C C19C H19C 118.6 . .
C19C C20C C21C 117.9(4) . .
C19C C20C H20C 121.1 . .
C21C C20C H20C 121.1 . .
C22C C21C N10D 116.9(4) . .
C22C C21C C20C 118.5(4) . .
N10D C21C C20C 124.6(4) . .
F2 C22C C21C 117.9(4) . .
F2 C22C C17C 117.7(4) . .
C21C C22C C17C 124.5(4) . .
N5C C23C C24C 125.5(4) . .
N5C C23C C10D 117.9(4) . .
C24C C23C C10D 116.6(4) . .
C25C C24C C23C 118.0(5) . .
C25C C24C H24C 121.0 . .
C23C C24C H24C 121.0 . .
O8E C25C C24C 125.3(5) . .
O8E C25C C26C 115.4(4) . .
C24C C25C C26C 119.3(4) . .
C27C C26C C25C 122.9(5) . .
C27C C26C C31C 119.5(5) . .
C25C C26C C31C 117.6(4) . .
C28C C27C C26C 120.1(5) . .
C28C C27C H27C 120.0 . .
C26C C27C H27C 120.0 . .
C27C C28C C29C 121.7(5) . .
C27C C28C H28C 119.2 . .
C29C C28C H28C 119.2 . .
C30C C29C C28C 119.8(5) . .
C30C C29C H29C 120.1 . .
C28C C29C H29C 120.1 . .
C29C C30C N11D 124.0(4) . .
C29C C30C C31C 119.9(4) . .
N11D C30C C31C 116.1(4) . .
N5C C31C C26C 122.6(4) . .
N5C C31C C30C 118.3(4) . .
C26C C31C C30C 119.1(4) . .
N6C C32C C33C 125.3(5) . .
N6C C32C C11D 116.5(4) . .
C33C C32C C11D 118.2(4) . .
C34C C33C C32C 118.4(5) . .
C34C C33C H33C 120.8 . .
C32C C33C H33C 120.8 . .
O9E C34C C33C 125.4(5) . .
O9E C34C C35C 115.2(4) . .
C33C C34C C35C 119.4(5) . .
C36C C35C C40C 120.0(5) . .
C36C C35C C34C 123.1(5) . .
C40C C35C C34C 116.9(5) . .
C37C C36C C35C 119.4(5) . .
C37C C36C H36C 120.3 . .
C35C C36C H36C 120.3 . .
C36C C37C C38C 122.5(5) . .
C36C C37C H37C 118.7 . .
C38C C37C H37C 118.7 . .
C39C C38C C37C 119.4(5) . .
C39C C38C H38C 120.3 . .
C37C C38C H38C 120.3 . .
C38C C39C N12D 124.4(5) . .
C38C C39C C40C 119.6(5) . .
N12D C39C C40C 116.0(4) . .
N6C C40C C35C 123.3(4) . .
N6C C40C C39C 117.7(4) . .
C35C C40C C39C 118.9(5) . .
N7C C41C C42C 126.0(5) . .
N7C C41C C12D 117.5(5) . .
C42C C41C C12D 116.5(5) . .
C43C C42C C41C 118.9(6) . .
C43C C42C H42C 120.5 . .
C41C C42C H42C 120.5 . .
O10E C43C C42C 125.4(6) . .
O10E C43C C44C 116.1(5) . .
C42C C43C C44C 118.5(6) . .
C45C C44C C43C 122.9(6) . .
C45C C44C C49C 119.4(7) . .
C43C C44C C49C 117.7(5) . .
C46C C45C C44C 121.5(8) . .
C46C C45C H45C 119.3 . .
C44C C45C H45C 119.3 . .
C45C C46C C47C 120.7(7) . .
C45C C46C H46C 119.6 . .
C47C C46C H46C 119.6 . .
C48C C47C C46C 120.1(7) . .
C48C C47C H47C 120.0 . .
C46C C47C H47C 120.0 . .
C47C C48C C49C 121.4(6) . .
C47C C48C N8C 117.2(6) . .
C49C C48C N8C 121.2(5) . .
N7C C49C C48C 121.3(5) . .
N7C C49C C44C 122.0(5) . .
C48C C49C C44C 116.7(5) . .
C1C N1C C8C 118.8(4) . .
C7C N2C C8C 117.5(4) . .
C9C N3C C16C 118.5(4) . .
C15C N4C C16C 117.2(4) . .
C23C N5C C31C 117.0(4) . .
C32C N6C C40C 116.5(4) . .
C41C N7C C49C 116.8(5) . .
O2C N8C O1C 122.7(7) . .
O2C N8C C48C 119.6(5) . .
O1C N8C C48C 117.7(6) . .
O1D C1D N1D 125.9(6) . .
O1D C1D C8A 120.6(5) . .
N1D C1D C8A 113.4(4) . .
O2D C2D N2D 125.4(5) . .
O2D C2D C17A 121.8(6) . .
N2D C2D C17A 112.8(4) . .
O3D C3D N3D 125.6(4) . .
O3D C3D C26A 122.1(5) . .
N3D C3D C26A 112.3(4) . .
O4D C4D N4D 125.3(5) . .
O4D C4D C34A 121.7(4) . .
N4D C4D C34A 113.1(4) . .
O5D C5D N5D 124.9(7) . .
O5D C5D C42A 123.0(6) . .
N5D C5D C42A 112.0(5) . .
O6D C6D N6D 122.6(6) . .
O6D C6D C1B 120.2(6) . .
N6D C6D C1B 117.2(5) . .
O7D C7D N7D 123.5(5) . .
O7D C7D C14B 119.0(5) . .
N7D C7D C14B 117.5(5) . .
O8D C8D N8D 125.5(5) . .
O8D C8D C7C 121.3(4) . .
N8D C8D C7C 113.2(4) . .
O9D C9D N9D 125.2(5) . .
O9D C9D C15C 120.7(4) . .
N9D C9D C15C 114.0(4) . .
O10D C10D N10D 124.9(4) . .
O10D C10D C23C 121.4(4) . .
N10D C10D C23C 113.7(4) . .
O11D C11D N11D 125.5(5) . .
O11D C11D C32C 121.0(5) . .
N11D C11D C32C 113.5(4) . .
O12D C12D N12D 125.0(5) . .
O12D C12D C41C 120.4(5) . .
N12D C12D C41C 114.6(5) . .
C1D N1D C10A 128.1(4) . .
C1D N1D H1D 115.9 . .
C10A N1D H1D 115.9 . .
C2D N2D C19A 130.5(4) . .
C2D N2D H2D 114.7 . .
C19A N2D H2D 114.7 . .
C3D N3D C28A 128.2(4) . .
C3D N3D H3D 115.9 . .
C28A N3D H3D 115.9 . .
C4D N4D C30A 125.6(4) . .
C4D N4D H4D 117.2 . .
C30A N4D H4D 117.2 . .
C5D N5D C40A 130.6(5) . .
C5D N5D H5D 114.7 . .
C40A N5D H5D 114.7 . .
C6D N6D C48A 126.2(5) . .
C6D N6D H6D 116.9 . .
C48A N6D H6D 116.9 . .
C7D N7D C1C 125.3(4) . .
C7D N7D H7D 117.4 . .
C1C N7D H7D 117.4 . .
C8D N8D C9C 130.0(4) . .
C8D N8D H8D 115.0 . .
C9C N8D H8D 115.0 . .
C9D N9D C17C 126.6(4) . .
C9D N9D H9D 116.7 . .
C17C N9D H9D 116.7 . .
C10D N10D C21C 127.4(4) . .
C10D N10D H10D 116.3 . .
C21C N10D H10D 116.3 . .
C11D N11D C30C 129.6(4) . .
C11D N11D H11D 115.2 . .
C30C N11D H11D 115.2 . .
C12D N12D C39C 128.4(4) . .
C12D N12D H12D 115.8 . .
C39C N12D H12D 115.8 . .
O1E C1E C2E 108.7(8) . .
O1E C1E H1EA 109.9 . .
C2E C1E H1EA 109.9 . .
O1E C1E H1EB 109.9 . .
C2E C1E H1EB 109.9 . .
H1EA C1E H1EB 108.3 . .
C3E C2E C1E 115.0(10) . .
C3E C2E C4E 118.5(10) . .
C1E C2E C4E 104.6(9) . .
C3E C2E H2E 105.9 . .
C1E C2E H2E 105.9 . .
C4E C2E H2E 105.9 . .
C2E C3E H3EA 109.5 . .
C2E C3E H3EB 109.5 . .
H3EA C3E H3EB 109.5 . .
C2E C3E H3EC 109.5 . .
H3EA C3E H3EC 109.5 . .
H3EB C3E H3EC 109.5 . .
C2E C4E H4EA 109.5 . .
C2E C4E H4EB 109.5 . .
H4EA C4E H4EB 109.5 . .
C2E C4E H4EC 109.5 . .
H4EA C4E H4EC 109.5 . .
H4EB C4E H4EC 109.5 . .
O2E C5E C6E 106.9(4) . .
O2E C5E H5EA 110.3 . .
C6E C5E H5EA 110.3 . .
O2E C5E H5EB 110.3 . .
C6E C5E H5EB 110.3 . .
H5EA C5E H5EB 108.6 . .
C5E C6E C7E 112.6(6) . .
C5E C6E C8E 110.1(5) . .
C7E C6E C8E 110.3(5) . .
C5E C6E H6E 107.9 . .
C7E C6E H6E 107.9 . .
C8E C6E H6E 107.9 . .
C6E C7E H7EA 109.5 . .
C6E C7E H7EB 109.5 . .
H7EA C7E H7EB 109.5 . .
C6E C7E H7EC 109.5 . .
H7EA C7E H7EC 109.5 . .
H7EB C7E H7EC 109.5 . .
C6E C8E H8EA 109.5 . .
C6E C8E H8EB 109.5 . .
H8EA C8E H8EB 109.5 . .
C6E C8E H8EC 109.5 . .
H8EA C8E H8EC 109.5 . .
H8EB C8E H8EC 109.5 . .
O3E C9E C10E 108.0(8) . .
O3E C9E H9EA 110.1 . .
C10E C9E H9EA 110.1 . .
O3E C9E H9EB 110.1 . .
C10E C9E H9EB 110.1 . .
H9EA C9E H9EB 108.4 . .
C11E C10E C12E 114.5(12) . .
C11E C10E C9E 110.4(11) . .
C12E C10E C9E 106.5(11) . .
C11E C10E H10E 108.4 . .
C12E C10E H10E 108.4 . .
C9E C10E H10E 108.4 . .
C10E C11E H11E 109.5 . .
C10E C11E H11F 109.5 . .
H11E C11E H11F 109.5 . .
C10E C11E H11G 109.5 . .
H11E C11E H11G 109.5 . .
H11F C11E H11G 109.5 . .
C10E C12E H12C 109.5 . .
C10E C12E H12E 109.5 . .
H12C C12E H12E 109.5 . .
C10E C12E H12F 109.5 . .
H12C C12E H12F 109.5 . .
H12E C12E H12F 109.5 . .
O4E C13E C14G 126.8(9) . .
O4E C13E C14E 105.9(8) . .
O4E C13E H13C 110.6 . .
C14E C13E H13C 110.6 . .
O4E C13E H13D 110.6 . .
C14E C13E H13D 110.6 . .
H13C C13E H13D 108.7 . .
O4E C13E H13E 105.6 . .
C14G C13E H13E 105.6 . .
O4E C13E H13F 105.6 . .
C14G C13E H13F 105.6 . .
H13E C13E H13F 106.1 . .
C16E C14E C15E 117.5(11) . .
C16E C14E C13E 124.3(14) . .
C15E C14E C13E 105.0(11) . .
C16E C14E H14E 102.2 . .
C15E C14E H14E 102.2 . .
C13E C14E H14E 102.2 . .
C14E C15E H15A 109.5 . .
C14E C15E H15B 109.5 . .
H15A C15E H15B 109.5 . .
C14E C15E H15C 109.5 . .
H15A C15E H15C 109.5 . .
H15B C15E H15C 109.5 . .
C14E C16E H16B 109.5 . .
C14E C16E H16C 109.5 . .
H16B C16E H16C 109.5 . .
C14E C16E H16D 109.5 . .
H16B C16E H16D 109.5 . .
H16C C16E H16D 109.5 . .
C13E C14G C15G 124.6(16) . .
C13E C14G C16G 110.9(11) . .
C15G C14G C16G 111.2(11) . .
C13E C14G H14G 102.2 . .
C15G C14G H14G 102.2 . .
C16G C14G H14G 102.2 . .
C14G C16G H16E 109.5 . .
C14G C16G H16F 109.5 . .
H16E C16G H16F 109.5 . .
C14G C16G H16G 109.5 . .
H16E C16G H16G 109.5 . .
H16F C16G H16G 109.5 . .
C14G C15G H15D 109.5 . .
C14G C15G H15E 109.5 . .
H15D C15G H15E 109.5 . .
C14G C15G H15F 109.5 . .
H15D C15G H15F 109.5 . .
H15E C15G H15F 109.5 . .
O5E C17E C18G 121.0(18) . .
O5E C17E C18E 103.4(9) . .
O5E C17E H17A 111.1 . .
C18E C17E H17A 111.1 . .
O5E C17E H17B 111.1 . .
C18E C17E H17B 111.1 . .
H17A C17E H17B 109.1 . .
O5E C17E H17C 107.1 . .
C18G C17E H17C 107.1 . .
O5E C17E H17D 107.1 . .
C18G C17E H17D 107.1 . .
H17C C17E H17D 106.8 . .
C20E C18E C19E 109.8(10) . .
C20E C18E C17E 108.6(10) . .
C19E C18E C17E 103.9(9) . .
C20E C18E H18E 111.4 . .
C19E C18E H18E 111.4 . .
C17E C18E H18E 111.4 . .
C18E C19E H19A 109.5 . .
C18E C19E H19B 109.5 . .
H19A C19E H19B 109.5 . .
C18E C19E H19D 109.5 . .
H19A C19E H19D 109.5 . .
H19B C19E H19D 109.5 . .
C18E C20E H20B 109.5 . .
C18E C20E H20D 109.5 . .
H20B C20E H20D 109.5 . .
C18E C20E H20E 109.5 . .
H20B C20E H20E 109.5 . .
H20D C20E H20E 109.5 . .
C19G C18G C17E 126(4) . .
C19G C18G C20G 107(3) . .
C17E C18G C20G 103(3) . .
C19G C18G H18G 106.7 . .
C17E C18G H18G 106.7 . .
C20G C18G H18G 106.7 . .
C18G C19G H19E 109.5 . .
C18G C19G H19F 109.5 . .
H19E C19G H19F 109.5 . .
C18G C19G H19G 109.5 . .
H19E C19G H19G 109.5 . .
H19F C19G H19G 109.5 . .
C18G C20G H20F 109.5 . .
C18G C20G H20G 109.5 . .
H20F C20G H20G 109.5 . .
C18G C20G H20H 109.5 . .
H20F C20G H20H 109.5 . .
H20G C20G H20H 109.5 . .
O6E C21E C22E 108.2(5) . .
O6E C21E H21B 110.1 . .
C22E C21E H21B 110.1 . .
O6E C21E H21C 110.1 . .
C22E C21E H21C 110.1 . .
H21B C21E H21C 108.4 . .
C24E C22E C21E 113.1(5) . .
C24E C22E C23E 111.4(5) . .
C21E C22E C23E 107.0(5) . .
C24E C22E H22E 108.4 . .
C21E C22E H22E 108.4 . .
C23E C22E H22E 108.4 . .
C22E C23E H23A 109.5 . .
C22E C23E H23B 109.5 . .
H23A C23E H23B 109.5 . .
C22E C23E H23C 109.5 . .
H23A C23E H23C 109.5 . .
H23B C23E H23C 109.5 . .
C22E C24E H24A 109.5 . .
C22E C24E H24B 109.5 . .
H24A C24E H24B 109.5 . .
C22E C24E H24D 109.5 . .
H24A C24E H24D 109.5 . .
H24B C24E H24D 109.5 . .
O7E C25E C26E 109.0(6) . .
O7E C25E H25B 109.9 . .
C26E C25E H25B 109.9 . .
O7E C25E H25C 109.9 . .
C26E C25E H25C 109.9 . .
H25B C25E H25C 108.3 . .
C28E C26E C25E 112.3(6) . .
C28E C26E C27E 111.8(7) . .
C25E C26E C27E 108.1(6) . .
C28E C26E H26E 108.2 . .
C25E C26E H26E 108.2 . .
C27E C26E H26E 108.2 . .
C26E C27E H27A 109.5 . .
C26E C27E H27B 109.5 . .
H27A C27E H27B 109.5 . .
C26E C27E H27D 109.5 . .
H27A C27E H27D 109.5 . .
H27B C27E H27D 109.5 . .
C26E C28E H28A 109.5 . .
C26E C28E H28B 109.5 . .
H28A C28E H28B 109.5 . .
C26E C28E H28D 109.5 . .
H28A C28E H28D 109.5 . .
H28B C28E H28D 109.5 . .
O8E C29E C30E 107.2(4) . .
O8E C29E H29A 110.3 . .
C30E C29E H29A 110.3 . .
O8E C29E H29B 110.3 . .
C30E C29E H29B 110.3 . .
H29A C29E H29B 108.5 . .
C29E C30E C31E 113.6(6) . .
C29E C30E C32E 109.6(6) . .
C31E C30E C32E 110.7(6) . .
C29E C30E H30E 107.6 . .
C31E C30E H30E 107.6 . .
C32E C30E H30E 107.6 . .
C30E C31E H31B 109.5 . .
C30E C31E H31C 109.5 . .
H31B C31E H31C 109.5 . .
C30E C31E H31D 109.5 . .
H31B C31E H31D 109.5 . .
H31C C31E H31D 109.5 . .
C30E C32E H32B 109.5 . .
C30E C32E H32C 109.5 . .
H32B C32E H32C 109.5 . .
C30E C32E H32D 109.5 . .
H32B C32E H32D 109.5 . .
H32C C32E H32D 109.5 . .
O9E C33E C34E 108.9(5) . .
O9E C33E H33B 109.9 . .
C34E C33E H33B 109.9 . .
O9E C33E H33D 109.9 . .
C34E C33E H33D 109.9 . .
H33B C33E H33D 108.3 . .
C33E C34E C35E 109.7(5) . .
C33E C34E C36E 110.9(5) . .
C35E C34E C36E 111.0(5) . .
C33E C34E H34E 108.4 . .
C35E C34E H34E 108.4 . .
C36E C34E H34E 108.4 . .
C34E C35E H35B 109.5 . .
C34E C35E H35C 109.5 . .
H35B C35E H35C 109.5 . .
C34E C35E H35D 109.5 . .
H35B C35E H35D 109.5 . .
H35C C35E H35D 109.5 . .
C34E C36E H36A 109.5 . .
C34E C36E H36B 109.5 . .
H36A C36E H36B 109.5 . .
C34E C36E H36D 109.5 . .
H36A C36E H36D 109.5 . .
H36B C36E H36D 109.5 . .
O10E C37E C38E 109.5(6) . .
O10E C37E H37A 109.8 . .
C38E C37E H37A 109.8 . .
O10E C37E H37B 109.8 . .
C38E C37E H37B 109.8 . .
H37A C37E H37B 108.2 . .
C40E C38E C39E 106.2(10) . .
C40E C38E C37E 110.3(10) . .
C39E C38E C37E 109.3(8) . .
C40E C38E H38E 110.3 . .
C39E C38E H38E 110.3 . .
C37E C38E H38E 110.3 . .
C38E C39E H39B 109.5 . .
C38E C39E H39C 109.5 . .
H39B C39E H39C 109.5 . .
C38E C39E H39D 109.5 . .
H39B C39E H39D 109.5 . .
H39C C39E H39D 109.5 . .
C38E C40E H40A 109.5 . .
C38E C40E H40B 109.5 . .
H40A C40E H40B 109.5 . .
C38E C40E H40C 109.5 . .
H40A C40E H40C 109.5 . .
H40B C40E H40C 109.5 . .
C6A O1E C1E 118.2(6) . .
C15A O2E C5E 118.1(4) . .
C24A O3E C9E 116.3(6) . .
C36A O4E C13E 116.3(7) . .
C44A O5E C17E 117.9(8) . .
C5C O6E C21E 118.4(4) . .
C13C O7E C25E 116.4(4) . .
C25C O8E C29E 118.4(4) . .
C34C O9E C33E 117.8(4) . .
C43C O10E C37E 117.2(5) . .
Cl19 C7R Cl20 113.6(6) . .
Cl19 C7R Cl21 112.0(5) . .
Cl20 C7R Cl21 108.2(6) . .
Cl19 C7R H7R 107.6 . .
Cl20 C7R H7R 107.6 . .
Cl21 C7R H7R 107.6 . .
Cl7 C3R Cl8 111.8(4) . .
Cl7 C3R Cl9 110.5(5) . .
Cl8 C3R Cl9 112.3(5) . .
Cl7 C3R H3R 107.3 . .
Cl8 C3R H3R 107.3 . .
Cl9 C3R H3R 107.3 . .
Cl3 C1R Cl2 110.4(3) . .
Cl3 C1R Cl1 110.8(3) . .
Cl2 C1R Cl1 110.2(4) . .
Cl3 C1R H1R 108.5 . .
Cl2 C1R H1R 108.5 . .
Cl1 C1R H1R 108.5 . .
Cl4 C2R Cl6 112.5(4) . .
Cl4 C2R Cl5 111.0(3) . .
Cl6 C2R Cl5 109.0(4) . .
Cl4 C2R H2R 108.1 . .
Cl6 C2R H2R 108.1 . .
Cl5 C2R H2R 108.1 . .
Cl24 C8R Cl23 110.9(5) . .
Cl24 C8R Cl22 113.6(5) . .
Cl23 C8R Cl22 111.0(4) . .
Cl24 C8R H8R 107.0 . .
Cl23 C8R H8R 107.0 . .
Cl22 C8R H8R 107.0 . .
C8R Cl24 Cl24 167.7(4) . 7_565
Cl27 C9R Cl25 109.9(5) . .
Cl27 C9R Cl26 110.0(5) . .
Cl25 C9R Cl26 109.6(4) . .
Cl27 C9R H9R 109.1 . .
Cl25 C9R H9R 109.1 . .
Cl26 C9R H9R 109.1 . .
Cl11 C4R Cl10 112.6(9) . .
Cl11 C4R Cl12 110.0(7) . .
Cl10 C4R Cl12 109.9(6) . .
Cl11 C4R H4R 108.0 . .
Cl10 C4R H4R 108.0 . .
Cl12 C4R H4R 108.0 . .
Cl29 C10R Cl30 112(2) . .
Cl29 C10R Cl28 110.8(16) . .
Cl30 C10R Cl28 109.8(17) . .
Cl29 C10R H10R 108.1 . .
Cl30 C10R H10R 108.1 . .
Cl28 C10R H10R 108.1 . .
Cl36 C12R Cl34 117.1(10) . .
Cl36 C12R Cl35 109.4(10) . .
Cl34 C12R Cl35 110.7(8) . .
Cl36 C12R H12R 106.3 . .
Cl34 C12R H12R 106.3 . .
Cl35 C12R H12R 106.3 . .
Cl36 Cl34 C12R 102.7(10) 2_656 .
Cl34 Cl36 C12R 92.9(8) 2_656 .
Cl16 C6R Cl18 115.3(15) . .
Cl16 C6R Cl17 120.4(14) . .
Cl18 C6R Cl17 101.2(13) . .
Cl16 C6R H6R 106.3 . .
Cl18 C6R H6R 106.3 . .
Cl17 C6R H6R 106.3 . .
Cl38 C13R Cl37 101.1(8) . .
Cl38 C13R Cl39 110.0(8) . .
Cl37 C13R Cl39 112.7(9) . .
Cl38 C13R H13R 110.9 . .
Cl37 C13R H13R 110.9 . .
Cl39 C13R H13R 110.9 . .
Cl40 C14R Cl40 109.2(3) 2_655 .
Cl40 C14R Cl41 109.9(2) 2_655 2_655
Cl40 C14R Cl41 109.29(18) . 2_655
Cl40 C14R Cl41 109.29(18) 2_655 .
Cl40 C14R Cl41 109.9(2) . .
Cl41 C14R Cl41 109.3(3) 2_655 .
Cl15 C5R Cl13 112.8(10) . .
Cl15 C5R Cl14 105.2(13) . .
Cl13 C5R Cl14 117.0(10) . .
Cl15 C5R H5R 107.1 . .
Cl13 C5R H5R 107.1 . .
Cl14 C5R H5R 107.1 . .
Cl32 C11R Cl31 109.04(9) . .
Cl32 C11R Cl33 109.03(9) . .
Cl31 C11R Cl33 109.02(9) . .
Cl32 C11R H11R 109.9 . .
Cl31 C11R H11R 109.9 . .
Cl33 C11R H11R 109.9 . .
Cl47 C16R Cl46 109.03(9) . .
Cl47 C16R Cl48 109.03(9) . .
Cl46 C16R Cl48 109.02(9) . .
Cl47 C16R H16R 109.9 . .
Cl46 C16R H16R 109.9 . .
Cl48 C16R H16R 109.9 . .

loop_
_geom_bond_atom_site_label_1
_geom_bond_atom_site_label_2
_geom_bond_distance
_geom_bond_site_symmetry_2
C4F O3F 1.226(6) .
C4F O4F 1.309(6) .
C4F C3F 1.532(7) .
C3F O6F 1.393(6) .
C3F C2F 1.557(7) .
C3F H3F 1.0000 .
C2F O5F 1.388(6) .
C2F C1F 1.552(7) .
C2F H2FA 1.0000 .
C1F O1F 1.195(6) .
C1F O2F 1.329(6) .
O4F H4F 0.8400 .
O2F H2F 0.8400 .
O6F H6F 0.8400 .
O5F H5F 0.8400 .
F1 C29A 1.360(5) .
F2 C22C 1.362(5) .
C1A C2A 1.358(11) .
C1A C9A 1.439(9) .
C1A N1A 1.463(9) .
C2A C3A 1.408(13) .
C2A H2A 0.9500 .
C3A C4A 1.358(13) .
C3A H3A 0.9500 .
C4A C5A 1.386(12) .
C4A H4A 0.9500 .
C5A C9A 1.415(10) .
C5A C6A 1.442(10) .
C6A O1E 1.339(8) .
C6A C7A 1.379(10) .
C7A C8A 1.406(8) .
C7A H7A 0.9500 .
C8A N2A 1.340(7) .
C8A C1D 1.499(9) .
C9A N2A 1.354(8) .
C10A C11A 1.380(7) .
C10A N1D 1.403(7) .
C10A C18A 1.445(7) .
C11A C12A 1.385(9) .
C11A H11A 0.9500 .
C12A C13A 1.380(8) .
C12A H12A 0.9500 .
C13A C14A 1.421(8) .
C13A H13A 0.9500 .
C14A C18A 1.412(8) .
C14A C15A 1.422(7) .
C15A O2E 1.361(7) .
C15A C16A 1.376(8) .
C16A C17A 1.392(8) .
C16A H16A 0.9500 .
C17A N3A 1.345(6) .
C17A C2D 1.516(8) .
C18A N3A 1.376(7) .
C19A C20A 1.380(7) .
C19A C27A 1.415(8) .
C19A N2D 1.419(7) .
C20A C21A 1.419(10) .
C20A H20A 0.9500 .
C21A C22A 1.363(11) .
C21A H21A 0.9500 .
C22A C23A 1.420(8) .
C22A H22A 0.9500 .
C23A C27A 1.427(8) .
C23A C24A 1.433(10) .
C24A O3E 1.358(7) .
C24A C25A 1.363(9) .
C25A C26A 1.399(8) .
C25A H25A 0.9500 .
C26A N4A 1.328(7) .
C26A C3D 1.514(7) .
C27A N4A 1.369(6) .
C28A C29A 1.387(7) .
C28A C33A 1.406(7) .
C28A N3D 1.409(6) .
C29A C30A 1.400(6) .
C30A C31A 1.401(7) .
C30A N4D 1.407(7) .
C31A C32A 1.383(8) .
C31A H31A 0.9500 .
C32A C33A 1.398(7) .
C32A H32A 0.9500 .
C33A H33A 0.9500 .
C34A N5A 1.321(7) .
C34A C35A 1.406(7) .
C34A C4D 1.510(8) .
C35A C36A 1.362(10) .
C35A H35A 0.9500 .
C36A O4E 1.362(7) .
C36A C37A 1.431(10) .
C37A C38A 1.413(10) .
C37A C41A 1.440(7) .
C38A C39A 1.348(10) .
C38A H38A 0.9500 .
C39A C40A 1.437(8) .
C39A H39A 0.9500 .
C40A N6A 1.315(7) .
C40A N5D 1.404(8) .
C41A N5A 1.360(7) .
C41A N6A 1.365(7) .
C42A N7A 1.299(8) .
C42A C43A 1.449(9) .
C42A C5D 1.519(10) .
C43A C44A 1.365(12) .
C43A H43A 0.9500 .
C44A O5E 1.362(8) .
C44A C45A 1.404(11) .
C45A C49A 1.416(8) .
C45A C46A 1.420(11) .
C46A C47A 1.329(11) .
C46A H46A 0.9500 .
C47A C48A 1.448(8) .
C47A H47A 0.9500 .
C48A N8A 1.316(8) .
C48A N6D 1.379(9) .
C49A N7A 1.363(8) .
C49A N8A 1.372(8) .
N1A O1AA 1.139(14) .
N1A O2AA 1.159(16) .
N1A O2A 1.270(10) .
N1A O1A 1.294(11) .
C1B N1B 1.336(7) .
C1B C2B 1.413(9) .
C1B C6D 1.496(10) .
C2B C3B 1.353(10) .
C2B H2B 0.9500 .
C3B C4B 1.395(9) .
C3B H3B 0.9500 .
C4B C5B 1.413(8) .
C4B H4B 0.9500 .
C5B N1B 1.337(8) .
C5B C6B 1.484(8) .
C6B N2B 1.344(7) .
C6B C7B 1.414(7) .
C7B C8B 1.374(8) .
C7B H7B 0.9500 .
C8B C9B 1.382(8) .
C8B H8B 0.9500 .
C9B N3B 1.354(6) .
C9B C10B 1.500(8) .
C10B N4B 1.358(6) .
C10B C11B 1.391(7) .
C11B C12B 1.367(9) .
C11B H11B 0.9500 .
C12B C13B 1.392(8) .
C12B H12B 0.9500 .
C13B C14B 1.380(8) .
C13B H13B 0.9500 .
C14B N4B 1.332(7) .
C14B C7D 1.502(7) .
N2B N3B 1.333(7) .
C1C N1C 1.325(7) .
C1C N7D 1.397(6) .
C1C C2C 1.428(7) .
C2C C3C 1.369(7) .
C2C H2C 0.9500 .
C3C C4C 1.395(8) .
C3C H3C 0.9500 .
C4C C8C 1.418(7) .
C4C C5C 1.421(7) .
C5C O6E 1.354(6) .
C5C C6C 1.375(8) .
C6C C7C 1.411(7) .
C6C H6C 0.9500 .
C7C N2C 1.329(6) .
C7C C8D 1.513(7) .
C8C N2C 1.348(7) .
C8C N1C 1.365(6) .
C9C N3C 1.333(6) .
C9C N8D 1.390(7) .
C9C C10C 1.431(7) .
C10C C11C 1.365(8) .
C10C H10C 0.9500 .
C11C C12C 1.430(7) .
C11C H11C 0.9500 .
C12C C13C 1.415(8) .
C12C C16C 1.429(7) .
C13C O7E 1.363(6) .
C13C C14C 1.365(8) .
C14C C15C 1.414(7) .
C14C H14C 0.9500 .
C15C N4C 1.329(7) .
C15C C9D 1.513(7) .
C16C N3C 1.347(7) .
C16C N4C 1.371(6) .
C17C C22C 1.387(7) .
C17C N9D 1.406(6) .
C17C C18C 1.411(7) .
C18C C19C 1.386(7) .
C18C H18C 0.9500 .
C19C C20C 1.386(7) .
C19C H19C 0.9500 .
C20C C21C 1.414(7) .
C20C H20C 0.9500 .
C21C C22C 1.381(7) .
C21C N10D 1.408(6) .
C23C N5C 1.325(6) .
C23C C24C 1.402(7) .
C23C C10D 1.514(7) .
C24C C25C 1.383(7) .
C24C H24C 0.9500 .
C25C O8E 1.344(6) .
C25C C26C 1.422(7) .
C26C C27C 1.411(7) .
C26C C31C 1.425(7) .
C27C C28C 1.375(8) .
C27C H27C 0.9500 .
C28C C29C 1.397(8) .
C28C H28C 0.9500 .
C29C C30C 1.396(7) .
C29C H29C 0.9500 .
C30C N11D 1.404(7) .
C30C C31C 1.428(7) .
C31C N5C 1.368(6) .
C32C N6C 1.338(6) .
C32C C33C 1.401(7) .
C32C C11D 1.512(7) .
C33C C34C 1.375(8) .
C33C H33C 0.9500 .
C34C O9E 1.357(6) .
C34C C35C 1.433(7) .
C35C C36C 1.401(8) .
C35C C40C 1.429(7) .
C36C C37C 1.373(8) .
C36C H36C 0.9500 .
C37C C38C 1.404(8) .
C37C H37C 0.9500 .
C38C C39C 1.390(8) .
C38C H38C 0.9500 .
C39C N12D 1.411(7) .
C39C C40C 1.433(7) .
C40C N6C 1.363(7) .
C41C N7C 1.322(7) .
C41C C42C 1.396(8) .
C41C C12D 1.517(8) .
C42C C43C 1.368(9) .
C42C H42C 0.9500 .
C43C O10E 1.359(8) .
C43C C44C 1.433(10) .
C44C C45C 1.430(10) .
C44C C49C 1.448(9) .
C45C C46C 1.341(13) .
C45C H45C 0.9500 .
C46C C47C 1.413(13) .
C46C H46C 0.9500 .
C47C C48C 1.388(10) .
C47C H47C 0.9500 .
C48C C49C 1.431(9) .
C48C N8C 1.440(9) .
C49C N7C 1.367(7) .
N8C O2C 1.199(8) .
N8C O1C 1.229(7) .
C1D O1D 1.226(6) .
C1D N1D 1.366(7) .
C2D O2D 1.229(6) .
C2D N2D 1.355(8) .
C3D O3D 1.218(6) .
C3D N3D 1.351(7) .
C4D O4D 1.227(6) .
C4D N4D 1.367(6) .
C5D O5D 1.221(8) .
C5D N5D 1.381(8) .
C6D O6D 1.238(7) .
C6D N6D 1.367(8) .
C7D O7D 1.228(7) .
C7D N7D 1.373(7) .
C8D O8D 1.237(6) .
C8D N8D 1.370(7) .
C9D O9D 1.234(6) .
C9D N9D 1.345(6) .
C10D O10D 1.220(6) .
C10D N10D 1.357(6) .
C11D O11D 1.234(6) .
C11D N11D 1.362(7) .
C12D O12D 1.227(7) .
C12D N12D 1.360(7) .
N1D H1D 0.8800 .
N2D H2D 0.8800 .
N3D H3D 0.8800 .
N4D H4D 0.8800 .
N5D H5D 0.8800 .
N6D H6D 0.8800 .
N7D H7D 0.8800 .
N8D H8D 0.8800 .
N9D H9D 0.8800 .
N10D H10D 0.8800 .
N11D H11D 0.8800 .
N12D H12D 0.8800 .
C1E O1E 1.475(10) .
C1E C2E 1.530(14) .
C1E H1EA 0.9900 .
C1E H1EB 0.9900 .
C2E C3E 1.514(16) .
C2E C4E 1.559(16) .
C2E H2E 1.0000 .
C3E H3EA 0.9800 .
C3E H3EB 0.9800 .
C3E H3EC 0.9800 .
C4E H4EA 0.9800 .
C4E H4EB 0.9800 .
C4E H4EC 0.9800 .
C5E O2E 1.450(6) .
C5E C6E 1.503(9) .
C5E H5EA 0.9900 .
C5E H5EB 0.9900 .
C6E C7E 1.515(9) .
C6E C8E 1.540(8) .
C6E H6E 1.0000 .
C7E H7EA 0.9800 .
C7E H7EB 0.9800 .
C7E H7EC 0.9800 .
C8E H8EA 0.9800 .
C8E H8EB 0.9800 .
C8E H8EC 0.9800 .
C9E O3E 1.448(11) .
C9E C10E 1.589(15) .
C9E H9EA 0.9900 .
C9E H9EB 0.9900 .
C10E C11E 1.471(18) .
C10E C12E 1.501(18) .
C10E H10E 1.0000 .
C11E H11E 0.9800 .
C11E H11F 0.9800 .
C11E H11G 0.9800 .
C12E H12C 0.9800 .
C12E H12E 0.9800 .
C12E H12F 0.9800 .
C13E O4E 1.454(11) .
C13E C14G 1.457(15) .
C13E C14E 1.537(15) .
C13E H13C 0.9900 .
C13E H13D 0.9900 .
C13E H13E 0.9900 .
C13E H13F 0.9900 .
C14E C16E 1.5098(11) .
C14E C15E 1.5102(12) .
C14E H14E 1.0000 .
C15E H15A 0.9800 .
C15E H15B 0.9800 .
C15E H15C 0.9800 .
C16E H16B 0.9800 .
C16E H16C 0.9800 .
C16E H16D 0.9800 .
C14G C15G 1.5099(12) .
C14G C16G 1.5100(11) .
C14G H14G 1.0000 .
C16G H16E 0.9800 .
C16G H16F 0.9800 .
C16G H16G 0.9800 .
C15G H15D 0.9800 .
C15G H15E 0.9800 .
C15G H15F 0.9800 .
C17E O5E 1.422(12) .
C17E C18G 1.58(4) .
C17E C18E 1.610(14) .
C17E H17A 0.9900 .
C17E H17B 0.9900 .
C17E H17C 0.9900 .
C17E H17D 0.9900 .
C18E C20E 1.512(18) .
C18E C19E 1.519(15) .
C18E H18E 1.0000 .
C19E H19A 0.9800 .
C19E H19B 0.9800 .
C19E H19D 0.9800 .
C20E H20B 0.9800 .
C20E H20D 0.9800 .
C20E H20E 0.9800 .
C18G C19G 1.57(4) .
C18G C20G 1.59(4) .
C18G H18G 1.0000 .
C19G H19E 0.9800 .
C19G H19F 0.9800 .
C19G H19G 0.9800 .
C20G H20F 0.9800 .
C20G H20G 0.9800 .
C20G H20H 0.9800 .
C21E O6E 1.469(6) .
C21E C22E 1.524(8) .
C21E H21B 0.9900 .
C21E H21C 0.9900 .
C22E C24E 1.499(9) .
C22E C23E 1.542(8) .
C22E H22E 1.0000 .
C23E H23A 0.9800 .
C23E H23B 0.9800 .
C23E H23C 0.9800 .
C24E H24A 0.9800 .
C24E H24B 0.9800 .
C24E H24D 0.9800 .
C25E O7E 1.456(7) .
C25E C26E 1.519(8) .
C25E H25B 0.9900 .
C25E H25C 0.9900 .
C26E C28E 1.477(12) .
C26E C27E 1.534(12) .
C26E H26E 1.0000 .
C27E H27A 0.9800 .
C27E H27B 0.9800 .
C27E H27D 0.9800 .
C28E H28A 0.9800 .
C28E H28B 0.9800 .
C28E H28D 0.9800 .
C29E O8E 1.458(7) .
C29E C30E 1.502(8) .
C29E H29A 0.9900 .
C29E H29B 0.9900 .
C30E C31E 1.509(11) .
C30E C32E 1.562(10) .
C30E H30E 1.0000 .
C31E H31B 0.9800 .
C31E H31C 0.9800 .
C31E H31D 0.9800 .
C32E H32B 0.9800 .
C32E H32C 0.9800 .
C32E H32D 0.9800 .
C33E O9E 1.462(7) .
C33E C34E 1.507(8) .
C33E H33B 0.9900 .
C33E H33D 0.9900 .
C34E C35E 1.527(9) .
C34E C36E 1.551(9) .
C34E H34E 1.0000 .
C35E H35B 0.9800 .
C35E H35C 0.9800 .
C35E H35D 0.9800 .
C36E H36A 0.9800 .
C36E H36B 0.9800 .
C36E H36D 0.9800 .
C37E O10E 1.438(9) .
C37E C38E 1.520(12) .
C37E H37A 0.9900 .
C37E H37B 0.9900 .
C38E C40E 1.464(18) .
C38E C39E 1.486(14) .
C38E H38E 1.0000 .
C39E H39B 0.9800 .
C39E H39C 0.9800 .
C39E H39D 0.9800 .
C40E H40A 0.9800 .
C40E H40B 0.9800 .
C40E H40C 0.9800 .
Cl19 C7R 1.635(13) .
Cl20 C7R 1.787(10) .
Cl21 C7R 1.838(9) .
C7R H7R 1.0000 .
Cl7 C3R 1.733(9) .
Cl8 C3R 1.741(8) .
Cl9 C3R 1.787(8) .
C3R H3R 1.0000 .
Cl1 C1R 1.779(7) .
Cl2 C1R 1.778(6) .
Cl3 C1R 1.749(7) .
C1R H1R 1.0000 .
Cl4 C2R 1.722(7) .
Cl5 C2R 1.802(7) .
Cl6 C2R 1.766(6) .
C2R H2R 1.0000 .
C8R Cl24 1.7500(12) .
C8R Cl23 1.7501(11) .
C8R Cl22 1.7501(11) .
C8R H8R 1.0000 .
Cl24 Cl24 2.370(11) 7_565
C9R Cl27 1.7500(11) .
C9R Cl25 1.7500(13) .
C9R Cl26 1.7500(11) .
C9R H9R 1.0000 .
Cl10 C4R 1.755(14) .
Cl11 C4R 1.699(14) .
Cl12 C4R 1.786(13) .
C4R H4R 1.0000 .
C10R Cl29 1.67(3) .
C10R Cl30 1.74(3) .
C10R Cl28 1.75(4) .
C10R H10R 1.0000 .
C12R Cl36 1.7500(13) .
C12R Cl34 1.7500(11) .
C12R Cl35 1.7499(11) .
C12R H12R 1.0000 .
Cl34 Cl36 1.410(15) 2_656
Cl36 Cl34 1.410(15) 2_656
Cl16 C6R 1.51(2) .
Cl17 C6R 1.81(2) .
Cl18 C6R 1.71(2) .
C6R H6R 1.0000 .
C13R Cl38 1.7500(11) .
C13R Cl37 1.7500(11) .
C13R Cl39 1.7500(13) .
C13R H13R 1.0000 .
Cl40 C14R 1.7491(11) .
C14R Cl40 1.7491(11) 2_655
C14R Cl41 1.7492(10) 2_655
C14R Cl41 1.7492(10) .
Cl15 C5R 1.694(19) .
Cl13 C5R 1.72(2) .
Cl14 C5R 1.748(18) .
C5R H5R 1.0000 .
C11R Cl32 1.7500(11) .
C11R Cl31 1.7500(11) .
C11R Cl33 1.7500(11) .
C11R H11R 1.0000 .
C16R Cl47 1.7500(11) .
C16R Cl46 1.7500(11) .
C16R Cl48 1.7500(11) .
C16R H16R 1.0000 .

loop_
_geom_hbond_atom_site_label_D
_geom_hbond_atom_site_label_H
_geom_hbond_atom_site_label_A
_geom_hbond_distance_DH
_geom_hbond_distance_HA
_geom_hbond_distance_DA
_geom_hbond_angle_DHA
O4F H4F N1C 0.84 2.01 2.840(5) 168.1
O2F H2F N8A 0.84 1.99 2.829(6) 172.2
O6F H6F N3C 0.84 2.53 3.253(5) 144.7
O5F H5F N6A 0.84 2.47 3.207(5) 147.6
C7B H7B O1F 0.95 2.28 3.224(7) 174.8
C8B H8B O3F 0.95 2.35 3.301(6) 177.3
N5D H5D O2F 0.88 2.58 3.447(6) 169.0
N6D H6D O1F 0.88 2.38 3.213(6) 158.9
N7D H7D O3F 0.88 2.33 3.177(5) 161.8
N8D H8D O4F 0.88 2.65 3.515(5) 167.7

loop_
_geom_torsion_atom_site_label_1
_geom_torsion_atom_site_label_2
_geom_torsion_atom_site_label_3
_geom_torsion_atom_site_label_4
_geom_torsion
_geom_torsion_site_symmetry_4
O3F C4F C3F O6F -161.0(4) .
O4F C4F C3F O6F 20.8(6) .
O3F C4F C3F C2F 73.5(5) .
O4F C4F C3F C2F -104.7(4) .
O6F C3F C2F O5F -52.3(5) .
C4F C3F C2F O5F 75.1(5) .
O6F C3F C2F C1F 76.5(4) .
C4F C3F C2F C1F -156.1(4) .
O5F C2F C1F O1F -158.4(5) .
C3F C2F C1F O1F 75.1(6) .
O5F C2F C1F O2F 22.4(6) .
C3F C2F C1F O2F -104.1(4) .
C9A C1A C2A C3A 3.0(11) .
N1A C1A C2A C3A -176.6(7) .
C1A C2A C3A C4A 1.9(14) .
C2A C3A C4A C5A -2.9(16) .
C3A C4A C5A C9A -0.9(15) .
C3A C4A C5A C6A 176.7(9) .
C4A C5A C6A O1E -2.4(11) .
C9A C5A C6A O1E 175.3(6) .
C4A C5A C6A C7A 177.1(8) .
C9A C5A C6A C7A -5.2(10) .
O1E C6A C7A C8A 177.7(6) .
C5A C6A C7A C8A -1.8(9) .
C6A C7A C8A N2A 6.2(8) .
C6A C7A C8A C1D -172.6(5) .
C4A C5A C9A N2A -173.1(7) .
C6A C5A C9A N2A 9.2(10) .
C4A C5A C9A C1A 5.3(10) .
C6A C5A C9A C1A -172.4(6) .
C2A C1A C9A N2A 172.0(6) .
N1A C1A C9A N2A -8.4(9) .
C2A C1A C9A C5A -6.5(9) .
N1A C1A C9A C5A 173.1(6) .
N1D C10A C11A C12A -178.1(5) .
C18A C10A C11A C12A 1.2(7) .
C10A C11A C12A C13A 0.9(8) .
C11A C12A C13A C14A -0.8(8) .
C12A C13A C14A C18A -1.5(7) .
C12A C13A C14A C15A 177.0(5) .
C18A C14A C15A O2E 176.3(4) .
C13A C14A C15A O2E -2.2(7) .
C18A C14A C15A C16A -3.1(7) .
C13A C14A C15A C16A 178.4(5) .
O2E C15A C16A C17A -179.1(4) .
C14A C15A C16A C17A 0.2(7) .
C15A C16A C17A N3A 2.1(7) .
C15A C16A C17A C2D 178.9(4) .
C13A C14A C18A N3A -177.2(4) .
C15A C14A C18A N3A 4.2(7) .
C13A C14A C18A C10A 3.5(7) .
C15A C14A C18A C10A -175.0(4) .
C11A C10A C18A N3A 177.3(4) .
N1D C10A C18A N3A -3.3(6) .
C11A C10A C18A C14A -3.4(7) .
N1D C10A C18A C14A 176.0(4) .
C27A C19A C20A C21A 0.7(8) .
N2D C19A C20A C21A -177.2(5) .
C19A C20A C21A C22A 0.4(9) .
C20A C21A C22A C23A -0.8(9) .
C21A C22A C23A C27A 0.0(9) .
C21A C22A C23A C24A 179.9(6) .
C22A C23A C24A O3E -2.1(8) .
C27A C23A C24A O3E 177.9(5) .
C22A C23A C24A C25A 179.0(6) .
C27A C23A C24A C25A -1.1(8) .
O3E C24A C25A C26A -176.7(5) .
C23A C24A C25A C26A 2.1(8) .
C24A C25A C26A N4A -1.5(8) .
C24A C25A C26A C3D 177.5(5) .
C20A C19A C27A N4A -179.6(5) .
N2D C19A C27A N4A -1.5(6) .
C20A C19A C27A C23A -1.4(7) .
N2D C19A C27A C23A 176.6(4) .
C22A C23A C27A N4A 179.2(5) .
C24A C23A C27A N4A -0.8(7) .
C22A C23A C27A C19A 1.1(7) .
C24A C23A C27A C19A -178.8(5) .
C33A C28A C29A F1 -178.4(4) .
N3D C28A C29A F1 -2.0(6) .
C33A C28A C29A C30A 1.5(7) .
N3D C28A C29A C30A 177.9(4) .
F1 C29A C30A C31A 177.2(4) .
C28A C29A C30A C31A -2.6(7) .
F1 C29A C30A N4D -1.5(6) .
C28A C29A C30A N4D 178.6(4) .
C29A C30A C31A C32A 2.1(7) .
N4D C30A C31A C32A -179.4(4) .
C30A C31A C32A C33A -0.5(8) .
C31A C32A C33A C28A -0.8(7) .
C29A C28A C33A C32A 0.3(7) .
N3D C28A C33A C32A -175.8(4) .
N5A C34A C35A C36A 0.2(8) .
C4D C34A C35A C36A 177.8(5) .
C34A C35A C36A O4E -176.4(5) .
C34A C35A C36A C37A 1.4(8) .
C35A C36A C37A C38A 179.6(5) .
O4E C36A C37A C38A -2.3(8) .
C35A C36A C37A C41A -3.1(8) .
O4E C36A C37A C41A 175.0(5) .
C36A C37A C38A C39A 176.4(6) .
C41A C37A C38A C39A -0.9(8) .
C37A C38A C39A C40A -1.5(8) .
C38A C39A C40A N6A 2.6(8) .
C38A C39A C40A N5D -177.4(5) .
C38A C37A C41A N5A -179.0(5) .
C36A C37A C41A N5A 3.5(7) .
C38A C37A C41A N6A 2.5(7) .
C36A C37A C41A N6A -175.0(5) .
N7A C42A C43A C44A 1.9(9) .
C5D C42A C43A C44A -178.8(5) .
C42A C43A C44A O5E -179.1(6) .
C42A C43A C44A C45A 0.0(9) .
O5E C44A C45A C49A 176.8(5) .
C43A C44A C45A C49A -2.3(9) .
O5E C44A C45A C46A 0.0(9) .
C43A C44A C45A C46A -179.2(6) .
C44A C45A C46A C47A 175.7(6) .
C49A C45A C46A C47A -1.2(9) .
C45A C46A C47A C48A 1.1(9) .
C46A C47A C48A N8A -0.1(9) .
C46A C47A C48A N6D -179.2(6) .
C44A C45A C49A N7A 3.2(8) .
C46A C45A C49A N7A -179.7(5) .
C44A C45A C49A N8A -176.8(5) .
C46A C45A C49A N8A 0.3(8) .
C2A C1A N1A O1AA 146.0(10) .
C9A C1A N1A O1AA -33.6(12) .
C2A C1A N1A O2AA 34.0(12) .
C9A C1A N1A O2AA -145.5(11) .
C2A C1A N1A O2A -155.5(7) .
C9A C1A N1A O2A 24.9(9) .
C2A C1A N1A O1A -18.4(9) .
C9A C1A N1A O1A 162.0(7) .
C7A C8A N2A C9A -2.6(7) .
C1D C8A N2A C9A 176.1(4) .
C5A C9A N2A C8A -5.4(8) .
C1A C9A N2A C8A 176.3(5) .
C16A C17A N3A C18A -1.0(7) .
C2D C17A N3A C18A -177.9(4) .
C14A C18A N3A C17A -2.2(7) .
C10A C18A N3A C17A 177.1(4) .
C25A C26A N4A C27A -0.3(7) .
C3D C26A N4A C27A -179.3(4) .
C19A C27A N4A C26A 179.5(4) .
C23A C27A N4A C26A 1.4(7) .
C35A C34A N5A C41A 0.2(7) .
C4D C34A N5A C41A -177.4(4) .
N6A C41A N5A C34A 176.5(4) .
C37A C41A N5A C34A -2.1(7) .
N5D C40A N6A C41A 179.0(4) .
C39A C40A N6A C41A -1.0(7) .
N5A C41A N6A C40A 179.8(4) .
C37A C41A N6A C40A -1.5(7) .
C43A C42A N7A C49A -1.2(8) .
C5D C42A N7A C49A 179.5(4) .
N8A C49A N7A C42A 178.5(4) .
C45A C49A N7A C42A -1.5(7) .
N6D C48A N8A C49A 178.4(4) .
C47A C48A N8A C49A -0.7(7) .
N7A C49A N8A C48A -179.4(4) .
C45A C49A N8A C48A 0.6(7) .
N1B C1B C2B C3B 2.0(9) .
C6D C1B C2B C3B -178.7(5) .
C1B C2B C3B C4B -2.3(9) .
C2B C3B C4B C5B 0.2(9) .
C3B C4B C5B N1B 2.4(8) .
C3B C4B C5B C6B -176.9(5) .
N1B C5B C6B N2B -169.2(4) .
C4B C5B C6B N2B 10.1(7) .
N1B C5B C6B C7B 9.5(7) .
C4B C5B C6B C7B -171.3(5) .
N2B C6B C7B C8B -0.6(7) .
C5B C6B C7B C8B -179.1(5) .
C6B C7B C8B C9B 1.7(7) .
C7B C8B C9B N3B -2.0(7) .
C7B C8B C9B C10B 178.9(5) .
N3B C9B C10B N4B -167.0(4) .
C8B C9B C10B N4B 12.1(7) .
N3B C9B C10B C11B 12.6(7) .
C8B C9B C10B C11B -168.3(5) .
N4B C10B C11B C12B 2.8(8) .
C9B C10B C11B C12B -176.8(5) .
C10B C11B C12B C13B -1.3(8) .
C11B C12B C13B C14B -0.2(8) .
C12B C13B C14B N4B 0.5(8) .
C12B C13B C14B C7D 179.6(5) .
C2B C1B N1B C5B 0.5(7) .
C6D C1B N1B C5B -178.7(5) .
C4B C5B N1B C1B -2.7(7) .
C6B C5B N1B C1B 176.6(4) .
C7B C6B N2B N3B -0.4(7) .
C5B C6B N2B N3B 178.3(4) .
C6B N2B N3B C9B 0.2(7) .
C8B C9B N3B N2B 1.1(7) .
C10B C9B N3B N2B -179.8(4) .
C13B C14B N4B C10B 0.9(7) .
C7D C14B N4B C10B -178.2(4) .
C11B C10B N4B C14B -2.5(7) .
C9B C10B N4B C14B 177.1(4) .
N1C C1C C2C C3C -1.1(7) .
N7D C1C C2C C3C 179.4(4) .
C1C C2C C3C C4C 1.6(7) .
C2C C3C C4C C8C -1.8(7) .
C2C C3C C4C C5C -179.0(5) .
C3C C4C C5C O6E -4.3(7) .
C8C C4C C5C O6E 178.5(4) .
C3C C4C C5C C6C 175.9(5) .
C8C C4C C5C C6C -1.3(7) .
O6E C5C C6C C7C -177.4(5) .
C4C C5C C6C C7C 2.4(7) .
C5C C6C C7C N2C -1.9(7) .
C5C C6C C7C C8D 178.4(4) .
C3C C4C C8C N2C -177.8(4) .
C5C C4C C8C N2C -0.4(7) .
C3C C4C C8C N1C 1.4(7) .
C5C C4C C8C N1C 178.9(4) .
N3C C9C C10C C11C 2.4(7) .
N8D C9C C10C C11C -177.8(4) .
C9C C10C C11C C12C -0.8(7) .
C10C C11C C12C C13C 175.8(5) .
C10C C11C C12C C16C -1.7(7) .
C16C C12C C13C O7E 175.3(4) .
C11C C12C C13C O7E -2.2(7) .
C16C C12C C13C C14C -4.1(7) .
C11C C12C C13C C14C 178.4(5) .
O7E C13C C14C C15C -177.9(4) .
C12C C13C C14C C15C 1.3(7) .
C13C C14C C15C N4C 2.1(7) .
C13C C14C C15C C9D 178.4(4) .
C13C C12C C16C N3C -174.6(4) .
C11C C12C C16C N3C 3.1(7) .
C13C C12C C16C N4C 3.8(7) .
C11C C12C C16C N4C -178.6(4) .
C22C C17C C18C C19C 2.2(7) .
N9D C17C C18C C19C -178.2(4) .
C17C C18C C19C C20C -2.1(7) .
C18C C19C C20C C21C 0.6(7) .
C19C C20C C21C C22C 0.6(7) .
C19C C20C C21C N10D -176.7(4) .
N10D C21C C22C F2 -2.0(6) .
C20C C21C C22C F2 -179.5(4) .
N10D C21C C22C C17C 177.2(4) .
C20C C21C C22C C17C -0.3(7) .
N9D C17C C22C F2 -1.5(6) .
C18C C17C C22C F2 178.1(4) .
N9D C17C C22C C21C 179.3(4) .
C18C C17C C22C C21C -1.1(7) .
N5C C23C C24C C25C 0.2(8) .
C10D C23C C24C C25C 177.7(4) .
C23C C24C C25C O8E -179.5(5) .
C23C C24C C25C C26C 0.0(7) .
O8E C25C C26C C27C 2.3(7) .
C24C C25C C26C C27C -177.2(5) .
O8E C25C C26C C31C 180.0(4) .
C24C C25C C26C C31C 0.5(7) .
C25C C26C C27C C28C 178.6(5) .
C31C C26C C27C C28C 1.0(8) .
C26C C27C C28C C29C 0.6(8) .
C27C C28C C29C C30C -1.9(8) .
C28C C29C C30C N11D -176.1(5) .
C28C C29C C30C C31C 1.6(7) .
C27C C26C C31C N5C 176.6(4) .
C25C C26C C31C N5C -1.1(7) .
C27C C26C C31C C30C -1.2(7) .
C25C C26C C31C C30C -178.9(5) .
C29C C30C C31C N5C -178.0(4) .
N11D C30C C31C N5C -0.1(6) .
C29C C30C C31C C26C -0.1(7) .
N11D C30C C31C C26C 177.8(4) .
N6C C32C C33C C34C 3.2(8) .
C11D C32C C33C C34C -179.5(4) .
C32C C33C C34C O9E -179.0(5) .
C32C C33C C34C C35C -0.4(7) .
O9E C34C C35C C36C -3.6(7) .
C33C C34C C35C C36C 177.7(5) .
O9E C34C C35C C40C 175.9(4) .
C33C C34C C35C C40C -2.8(7) .
C40C C35C C36C C37C -2.1(8) .
C34C C35C C36C C37C 177.4(5) .
C35C C36C C37C C38C -1.0(8) .
C36C C37C C38C C39C 0.7(8) .
C37C C38C C39C N12D -176.1(5) .
C37C C38C C39C C40C 2.8(8) .
C36C C35C C40C N6C -176.6(5) .
C34C C35C C40C N6C 3.9(7) .
C36C C35C C40C C39C 5.5(7) .
C34C C35C C40C C39C -174.0(4) .
C38C C39C C40C N6C 176.1(5) .
N12D C39C C40C N6C -4.8(6) .
C38C C39C C40C C35C -5.8(7) .
N12D C39C C40C C35C 173.2(4) .
N7C C41C C42C C43C 4.3(8) .
C12D C41C C42C C43C -177.7(5) .
C41C C42C C43C O10E 178.5(5) .
C41C C42C C43C C44C -3.8(8) .
O10E C43C C44C C45C -1.4(9) .
C42C C43C C44C C45C -179.3(6) .
O10E C43C C44C C49C 179.0(5) .
C42C C43C C44C C49C 1.1(8) .
C43C C44C C45C C46C -179.4(8) .
C49C C44C C45C C46C 0.1(12) .
C44C C45C C46C C47C -0.7(13) .
C45C C46C C47C C48C -1.1(12) .
C46C C47C C48C C49C 3.5(10) .
C46C C47C C48C N8C -172.0(7) .
C47C C48C C49C N7C 176.1(6) .
N8C C48C C49C N7C -8.5(8) .
C47C C48C C49C C44C -4.0(9) .
N8C C48C C49C C44C 171.4(5) .
C45C C44C C49C N7C -177.9(6) .
C43C C44C C49C N7C 1.6(8) .
C45C C44C C49C C48C 2.1(9) .
C43C C44C C49C C48C -178.3(5) .
N7D C1C N1C C8C -179.7(4) .
C2C C1C N1C C8C 0.7(7) .
N2C C8C N1C C1C 178.4(4) .
C4C C8C N1C C1C -0.9(7) .
C6C C7C N2C C8C 0.2(7) .
C8D C7C N2C C8C 179.9(4) .
N1C C8C N2C C7C -178.4(4) .
C4C C8C N2C C7C 0.9(7) .
N8D C9C N3C C16C 179.0(4) .
C10C C9C N3C C16C -1.2(7) .
N4C C16C N3C C9C 179.9(4) .
C12C C16C N3C C9C -1.6(7) .
C14C C15C N4C C16C -2.5(7) .
C9D C15C N4C C16C -178.8(4) .
N3C C16C N4C C15C 177.9(4) .
C12C C16C N4C C15C -0.6(6) .
C24C C23C N5C C31C -0.8(7) .
C10D C23C N5C C31C -178.3(4) .
C26C C31C N5C C23C 1.3(7) .
C30C C31C N5C C23C 179.1(4) .
C33C C32C N6C C40C -2.2(7) .
C11D C32C N6C C40C -179.5(4) .
C35C C40C N6C C32C -1.5(7) .
C39C C40C N6C C32C 176.5(4) .
C42C C41C N7C C49C -1.5(7) .
C12D C41C N7C C49C -179.5(4) .
C48C C49C N7C C41C 178.5(5) .
C44C C49C N7C C41C -1.5(7) .
C47C C48C N8C O2C 141.9(7) .
C49C C48C N8C O2C -33.7(9) .
C47C C48C N8C O1C -36.6(8) .
C49C C48C N8C O1C 147.8(5) .
N2A C8A C1D O1D 165.9(5) .
C7A C8A C1D O1D -15.3(7) .
N2A C8A C1D N1D -16.3(6) .
C7A C8A C1D N1D 162.6(4) .
N3A C17A C2D O2D 166.1(5) .
C16A C17A C2D O2D -11.0(7) .
N3A C17A C2D N2D -14.6(6) .
C16A C17A C2D N2D 168.4(4) .
N4A C26A C3D O3D 174.8(5) .
C25A C26A C3D O3D -4.3(7) .
N4A C26A C3D N3D -3.1(6) .
C25A C26A C3D N3D 177.8(4) .
N5A C34A C4D O4D 167.7(4) .
C35A C34A C4D O4D -10.1(7) .
N5A C34A C4D N4D -10.6(6) .
C35A C34A C4D N4D 171.6(4) .
N7A C42A C5D O5D 177.9(5) .
C43A C42A C5D O5D -1.4(8) .
N7A C42A C5D N5D -2.7(7) .
C43A C42A C5D N5D 178.0(5) .
N1B C1B C6D O6D 170.8(5) .
C2B C1B C6D O6D -8.5(8) .
N1B C1B C6D N6D -9.5(8) .
C2B C1B C6D N6D 171.3(5) .
N4B C14B C7D O7D 170.3(5) .
C13B C14B C7D O7D -8.9(8) .
N4B C14B C7D N7D -12.9(7) .
C13B C14B C7D N7D 167.9(5) .
N2C C7C C8D O8D 174.6(4) .
C6C C7C C8D O8D -5.7(7) .
N2C C7C C8D N8D -6.1(6) .
C6C C7C C8D N8D 173.6(4) .
N4C C15C C9D O9D 176.4(4) .
C14C C15C C9D O9D -0.2(7) .
N4C C15C C9D N9D -1.6(6) .
C14C C15C C9D N9D -178.2(4) .
N5C C23C C10D O10D 176.7(5) .
C24C C23C C10D O10D -1.0(7) .
N5C C23C C10D N10D -4.4(6) .
C24C C23C C10D N10D 177.9(4) .
N6C C32C C11D O11D 163.9(5) .
C33C C32C C11D O11D -13.6(7) .
N6C C32C C11D N11D -16.3(6) .
C33C C32C C11D N11D 166.2(4) .
N7C C41C C12D O12D 168.7(5) .
C42C C41C C12D O12D -9.4(7) .
N7C C41C C12D N12D -13.8(6) .
C42C C41C C12D N12D 168.0(4) .
O1D C1D N1D C10A -1.1(8) .
C8A C1D N1D C10A -178.8(4) .
C11A C10A N1D C1D -6.2(8) .
C18A C10A N1D C1D 174.4(4) .
O2D C2D N2D C19A -7.7(9) .
C17A C2D N2D C19A 172.9(5) .
C20A C19A N2D C2D -14.0(8) .
C27A C19A N2D C2D 167.9(5) .
O3D C3D N3D C28A -4.0(8) .
C26A C3D N3D C28A 173.8(4) .
C29A C28A N3D C3D 169.9(4) .
C33A C28A N3D C3D -14.0(8) .
O4D C4D N4D C30A 2.0(8) .
C34A C4D N4D C30A -179.8(4) .
C29A C30A N4D C4D -174.3(4) .
C31A C30A N4D C4D 7.1(7) .
O5D C5D N5D C40A 2.4(9) .
C42A C5D N5D C40A -177.0(5) .
N6A C40A N5D C5D -174.6(5) .
C39A C40A N5D C5D 5.4(8) .
O6D C6D N6D C48A -1.2(9) .
C1B C6D N6D C48A 179.0(5) .
N8A C48A N6D C6D 170.2(5) .
C47A C48A N6D C6D -10.6(8) .
O7D C7D N7D C1C -0.7(8) .
C14B C7D N7D C1C -177.3(4) .
N1C C1C N7D C7D 171.8(4) .
C2C C1C N7D C7D -8.6(7) .
O8D C8D N8D C9C -0.8(8) .
C7C C8D N8D C9C 179.9(4) .
N3C C9C N8D C8D 178.4(4) .
C10C C9C N8D C8D -1.4(8) .
O9D C9D N9D C17C -1.3(8) .
C15C C9D N9D C17C 176.5(4) .
C22C C17C N9D C9D -174.7(4) .
C18C C17C N9D C9D 5.8(7) .
O10D C10D N10D C21C -6.3(8) .
C23C C10D N10D C21C 174.9(4) .
C22C C21C N10D C10D 169.5(4) .
C20C C21C N10D C10D -13.2(7) .
O11D C11D N11D C30C -7.6(9) .
C32C C11D N11D C30C 172.6(5) .
C29C C30C N11D C11D -8.7(8) .
C31C C30C N11D C11D 173.5(5) .
O12D C12D N12D C39C -4.9(8) .
C41C C12D N12D C39C 177.8(5) .
C38C C39C N12D C12D -3.2(8) .
C40C C39C N12D C12D 177.8(5) .
O1E C1E C2E C3E -46.2(12) .
O1E C1E C2E C4E -178.0(8) .
O2E C5E C6E C7E -61.8(6) .
O2E C5E C6E C8E 174.6(4) .
O3E C9E C10E C11E -64.7(12) .
O3E C9E C10E C12E 170.5(9) .
O4E C13E C14E C16E 42.9(17) .
O4E C13E C14E C15E -177.5(9) .
O4E C13E C14G C15G 103.9(19) .
O4E C13E C14G C16G -33.3(18) .
O5E C17E C18E C20E -65.2(11) .
O5E C17E C18E C19E 178.0(8) .
O5E C17E C18G C19G 176(3) .
O5E C17E C18G C20G 54(4) .
O6E C21E C22E C24E 56.0(6) .
O6E C21E C22E C23E 179.0(5) .
O7E C25E C26E C28E -56.9(9) .
O7E C25E C26E C27E 179.3(6) .
O8E C29E C30E C31E 63.1(7) .
O8E C29E C30E C32E -61.3(7) .
O9E C33E C34E C35E 176.4(4) .
O9E C33E C34E C36E -60.6(6) .
O10E C37E C38E C40E 66.8(11) .
O10E C37E C38E C39E -176.8(7) .
C7A C6A O1E C1E 6.5(11) .
C5A C6A O1E C1E -174.0(7) .
C2E C1E O1E C6A 176.3(8) .
C16A C15A O2E C5E 10.6(7) .
C14A C15A O2E C5E -168.8(4) .
C6E C5E O2E C15A 169.7(4) .
C25A C24A O3E C9E -5.4(9) .
C23A C24A O3E C9E 175.7(6) .
C10E C9E O3E C24A 169.1(7) .
C35A C36A O4E C13E 5.6(9) .
C37A C36A O4E C13E -172.3(5) .
C14G C13E O4E C36A 154.4(10) .
C14E C13E O4E C36A 173.4(7) .
C43A C44A O5E C17E 16.6(11) .
C45A C44A O5E C17E -162.5(6) .
C18G C17E O5E C44A 70(2) .
C18E C17E O5E C44A 162.0(7) .
C6C C5C O6E C21E -9.6(7) .
C4C C5C O6E C21E 170.6(4) .
C22E C21E O6E C5C 176.1(4) .
C14C C13C O7E C25E 6.9(7) .
C12C C13C O7E C25E -172.4(4) .
C26E C25E O7E C13C 172.0(5) .
C24C C25C O8E C29E 11.3(8) .
C26C C25C O8E C29E -168.2(5) .
C30E C29E O8E C25C 152.5(5) .
C33C C34C O9E C33E 11.4(7) .
C35C C34C O9E C33E -167.2(4) .
C34E C33E O9E C34C 174.6(4) .
C42C C43C O10E C37E -6.2(9) .
C44C C43C O10E C37E 176.1(5) .
C38E C37E O10E C43C -178.8(6) .
Cl23 C8R Cl24 Cl24 -73(2) 7_565
Cl22 C8R Cl24 Cl24 161.4(17) 7_565
Cl36 C12R Cl34 Cl36 92.9(10) 2_656
Cl35 C12R Cl34 Cl36 -140.8(13) 2_656
Cl34 C12R Cl36 Cl34 -22.4(14) 2_656
Cl35 C12R Cl36 Cl34 -149.4(9) 2_656
